data_1572262
loop_
_publ_author_name
'MacKenzie, Ross E.'
'Hajdu, Tom&#xe1;&#x161;'
'Seed, John A.'
'Whitehead, George F. S.'
'Adams, Ralph W.'
'Chilton, Nicholas F.'
'Collison, David'
'McInnes, Eric J. L.'
'Goodwin, Conrad A. P.'

_publ_section_title
;
 &#x3b4;-Bonding modulates the electronic structure of formally divalent
 nd<sup>1</sup> rare earth arene complexes.
;
_journal_issue 37
_journal_name_full 'Chemical science'
_journal_page_first 15160
_journal_page_last 15169
_journal_paper_doi 10.1039/d4sc03005b
_journal_volume 15
_journal_year 2024
_chemical_absolute_configuration ad
_chemical_formula_moiety '2(C36 H50 Eu0.5 N), 1.5(C4 H10 O)'
_chemical_formula_sum 'C78 H115 Eu N2 O1.5'
_chemical_formula_weight 1256.67
_space_group_crystal_system monoclinic
_space_group_IT_number 5
_space_group_name_Hall 'C 2y'
_space_group_name_H-M_alt 'C 1 2 1'
_atom_sites_solution_hydrogens mixed
_atom_sites_solution_primary dual
_audit_creation_date 2023-09-06
_audit_creation_method
;
Olex2 1.5
(compiled 2023.08.24 svn.re1ec1418 for OlexSys, GUI svn.r6817)
;
_audit_update_record
;
2023-09-15 deposited with the CCDC.	2024-07-30 downloaded from the CCDC.
;
_cell_angle_alpha 90
_cell_angle_beta 106.3783(13)
_cell_angle_gamma 90
_cell_formula_units_Z 4
_cell_length_a 22.4535(3)
_cell_length_b 16.0659(2)
_cell_length_c 20.2346(2)
_cell_measurement_reflns_used 14063
_cell_measurement_temperature 99.97(10)
_cell_measurement_theta_max 74.5030
_cell_measurement_theta_min 3.3760
_cell_volume 7003.14(15)
_computing_cell_refinement 'CrysAlisPro 1.171.42.94a (Rigaku OD, 2023)'
_computing_data_collection 'CrysAlisPro 1.171.42.94a (Rigaku OD, 2023)'
_computing_data_reduction 'CrysAlisPro 1.171.42.94a (Rigaku OD, 2023)'
_computing_molecular_graphics 'Olex2 1.5 (Dolomanov et al., 2009)'
_computing_publication_material 'Olex2 1.5 (Dolomanov et al., 2009)'
_computing_structure_refinement 'SHELXL 2019/3 (Sheldrick, 2015)'
_computing_structure_solution 'SHELXT  (Sheldrick, 2015)'
_diffrn_ambient_environment N~2~
_diffrn_ambient_temperature 99.97(10)
_diffrn_detector 'Hybrid Pixel Array Detector'
_diffrn_detector_area_resol_mean 10.0000
_diffrn_measured_fraction_theta_full 0.997
_diffrn_measured_fraction_theta_max 0.980
_diffrn_measurement_details
;
List of Runs (angles in degrees, time in seconds):

  # Type    Start    End  Width  t~exp~   \w     \q     \k     \f   Frames
#--------------------------------------------------------------------------
  1  \w    -21.00  20.00   0.50    1.50    --   43.40  50.00 120.00   82
  2  \w     28.00 119.00   0.50    1.50    --   43.40  50.00 120.00  182
  3  \w    -16.00 131.00   0.50    1.50    --   46.00  60.00  60.00  294
  4  \w     56.00  82.00   0.50    3.00    --  108.20  40.00 -30.00   52
  5  \w     87.00 121.00   0.50    3.00    --  108.20  30.00 120.00   68
  6  \w    162.00 188.00   0.50    3.00    --  108.20  30.00 120.00   52
  7  \w     38.00  64.00   0.50    3.00    --  108.20  30.00 120.00   52
  8  \w     99.00 198.00   0.50    3.00    --  108.20  50.00  30.00  198
  9  \w     19.00 191.00   0.50    3.00    --  108.20  50.00-120.00  344
 10  \w    144.00 198.00   0.50    3.00    --  108.20  40.00-120.00  108
 11  \w    109.00 135.00   0.50    3.00    --  108.20  30.00  60.00   52
 12  \w    145.00 177.00   0.50    3.00    --  108.20  30.00  60.00   64
 13  \w     20.00 172.00   0.50    3.00    --  108.20  20.00 -60.00  304
 14  \w     75.00 101.00   0.50    3.00    --  108.20  40.00   0.00   52
 15  \w    159.00 198.00   0.50    3.00    --  108.20  40.00   0.00   78
 16  \w     19.00  76.00   0.50    3.00    --  108.20  50.00  30.00  114
 17  \w     95.00 161.00   0.50    3.00    --  108.20  50.00  90.00  132
 18  \w    173.00 198.00   0.50    3.00    --  108.20  50.00  90.00   50
 19  \w    144.00 169.00   0.50    3.00    --  108.20  40.00 -30.00   50
;
_diffrn_measurement_device 'four-circle diffractometer'
_diffrn_measurement_device_type 'XtaLAB AFC11 (RINC): quarter-chi single'
_diffrn_measurement_method '\w scans'
_diffrn_orient_matrix_type 'CrysAlisPro convention (1999,Acta A55,543-557)'
_diffrn_orient_matrix_UB_11 0.0035652000
_diffrn_orient_matrix_UB_12 0.0406098000
_diffrn_orient_matrix_UB_13 -0.0677448000
_diffrn_orient_matrix_UB_21 0.0412779000
_diffrn_orient_matrix_UB_22 -0.0720162000
_diffrn_orient_matrix_UB_23 -0.0114808000
_diffrn_orient_matrix_UB_31 -0.0582728000
_diffrn_orient_matrix_UB_32 -0.0486014000
_diffrn_orient_matrix_UB_33 -0.0396801000
_diffrn_radiation_monochromator mirror
_diffrn_radiation_probe x-ray
_diffrn_radiation_type 'Cu K\a'
_diffrn_radiation_wavelength 1.54184
_diffrn_reflns_av_R_equivalents 0.0318
_diffrn_reflns_av_unetI/netI 0.0462
_diffrn_reflns_Laue_measured_fraction_full 0.997
_diffrn_reflns_Laue_measured_fraction_max 0.980
_diffrn_reflns_limit_h_max 26
_diffrn_reflns_limit_h_min -28
_diffrn_reflns_limit_k_max 19
_diffrn_reflns_limit_k_min -20
_diffrn_reflns_limit_l_max 25
_diffrn_reflns_limit_l_min -24
_diffrn_reflns_number 26464
_diffrn_reflns_point_group_measured_fraction_full 0.827
_diffrn_reflns_point_group_measured_fraction_max 0.791
_diffrn_reflns_theta_full 67.684
_diffrn_reflns_theta_max 75.964
_diffrn_reflns_theta_min 3.432
_diffrn_source 'Rotating-anode X-ray tube (dual wavelength)'
_diffrn_source_type 'Rigaku (Cu) X-ray DW Source'
_exptl_absorpt_coefficient_mu 6.733
_exptl_absorpt_correction_T_max 1.00000
_exptl_absorpt_correction_T_min 0.45625
_exptl_absorpt_correction_type multi-scan
_exptl_absorpt_process_details
;
CrysAlisPro 1.171.42.94a (Rigaku Oxford Diffraction, 2023)
Empirical absorption correction using spherical harmonics,
implemented in SCALE3 ABSPACK scaling algorithm.
;
_exptl_crystal_colour 'clear red'
_exptl_crystal_colour_lustre clear
_exptl_crystal_colour_primary red
_exptl_crystal_density_diffrn 1.192
_exptl_crystal_description block
_exptl_crystal_F_000 2688
_exptl_crystal_size_max 0.101
_exptl_crystal_size_mid 0.066
_exptl_crystal_size_min 0.066
_refine_diff_density_max 1.497
_refine_diff_density_min -1.198
_refine_diff_density_rms 0.067
_refine_ls_abs_structure_details
;
 Flack x determined using 3678 quotients [(I+)-(I-)]/[(I+)+(I-)]
 (Parsons, Flack and Wagner, Acta Cryst. B69 (2013) 249-259).
;
_refine_ls_abs_structure_Flack -0.037(2)
_refine_ls_extinction_method none
_refine_ls_goodness_of_fit_ref 1.063
_refine_ls_hydrogen_treatment mixed
_refine_ls_matrix_type full
_refine_ls_number_parameters 843
_refine_ls_number_reflns 11576
_refine_ls_number_restraints 184
_refine_ls_restrained_S_all 1.064
_refine_ls_R_factor_all 0.0422
_refine_ls_R_factor_gt 0.0399
_refine_ls_shift/su_max 0.002
_refine_ls_shift/su_mean 0.000
_refine_ls_structure_factor_coef Fsqd
_refine_ls_weighting_details 'w=1/[\s^2^(Fo^2^)+(0.0565P)^2^+10.4540P] where P=(Fo^2^+2Fc^2^)/3'
_refine_ls_weighting_scheme calc
_refine_ls_wR_factor_gt 0.1034
_refine_ls_wR_factor_ref 0.1046
_reflns_Friedel_coverage 0.556
_reflns_Friedel_fraction_full 0.643
_reflns_Friedel_fraction_max 0.587
_reflns_number_gt 10965
_reflns_number_total 11576
_reflns_threshold_expression 'I > 2\s(I)'
_cod_data_source_file d4sc03005b2.cif
_cod_data_source_block lcapg36
_cod_depositor_comments 'Adding full bibliography for 1572261--1572275.cif.'
_cod_original_cell_volume 7003.18(17)
_cod_original_formula_sum 'C78 H115 Eu N2 O1.50'
_cod_database_code 1572262
_shelx_shelxl_version_number 2019/3
_chemical_oxdiff_formula Eu(NHC6H3(C6H2(C3H7)3)2)2
_shelx_space_group_comment
;
The symmetry employed for this shelxl refinement is uniquely defined
by the following loop, which should always be used as a source of
symmetry information in preference to the above space-group names.
They are only intended as comments.
;
_shelx_estimated_absorpt_t_max 0.665
_shelx_estimated_absorpt_t_min 0.550
_olex2_refinement_description
;
1. Fixed Uiso
 At 1.2 times of:
  All C(H) groups, All C(H,H) groups, All N(H) groups
 At 1.5 times of:
  All C(H,H,H) groups
2. Restrained distances
 N1-H1 = N1A-H1A
 0.85 with sigma of 0.02
 O3-C47 \\sim O3-C46 \\sim O1-C39 \\sim O1-C38
 with sigma of 0.02
 O2-C42 \\sim O2-C43 \\sim O1-C38 \\sim O1-C39
 with sigma of 0.02
 O2-C41 \\sim O2-C44 \\sim O1-C37 \\sim O1-C40
 with sigma of 0.02
 C38-C37 \\sim C40-C39 \\sim C44-C43 \\sim C42-C41
 with sigma of 0.02
 C42-C43 \\sim C38-C39
 with sigma of 0.02
 C46-C45 \\sim C48-C47 \\sim C40-C39 \\sim C38-C37
 with sigma of 0.02
3. Uiso/Uaniso restraints and constraints
C38 \\sim O1 \\sim C39 \\sim C40 \\sim C37 \\sim C44 \\sim C41 \\sim C42 \\sim
O2 \\sim C43: within 2A with sigma of 0.04 and sigma for terminal atoms of 0.08
within 2A
C47 \\sim C45 \\sim C46 \\sim O3 \\sim C48: within 2A with sigma of 0.04 and
sigma for terminal atoms of 0.08 within 2A
4. Rigid body (RIGU) restrains
 C38, O1, C39, C40, C37, C44, C41, C42, O2, C43
 with sigma for 1-2 distances of 0.004 and sigma for 1-3 distances of 0.004
5. Others
 Sof(C41)=Sof(H41A)=Sof(H41B)=Sof(H41C)=Sof(O2)=Sof(C43)=Sof(H43A)=Sof(H43B)=
 Sof(C42)=Sof(H42A)=Sof(H42B)=Sof(C44)=Sof(H44A)=Sof(H44B)=Sof(H44C)=1-FVAR(1)
 Sof(O1)=Sof(C39)=Sof(H39A)=Sof(H39B)=Sof(C37)=Sof(H37A)=Sof(H37B)=Sof(H37C)=
 Sof(C38)=Sof(H38A)=Sof(H38B)=Sof(C40)=Sof(H40A)=Sof(H40B)=Sof(H40C)=FVAR(1)
 Fixed Sof: C45(0.5) H45A(0.5) H45B(0.5) H45C(0.5) C46(0.5) H46A(0.5)
 H46B(0.5) O3(0.5) C47(0.5) H47A(0.5) H47B(0.5) C48(0.5) H48A(0.5) H48B(0.5)
 H48C(0.5)
6.a Ternary CH refined with riding coordinates:
 C13(H13), C19(H19), C16(H16), C34(H34), C28(H28), C31(H31), C34A(H34A),
 C28A(H28A), C31A(H31A), C13A(H13A), C19A(H19A), C16A(H16A)
6.b Secondary CH2 refined with riding coordinates:
 C39(H39A,H39B), C38(H38A,H38B), C43(H43A,H43B), C42(H42A,H42B), C46(H46A,
 H46B), C47(H47A,H47B)
6.c Me refined with riding coordinates:
 C37(H37A,H37B,H37C), C40(H40A,H40B,H40C), C41(H41A,H41B,H41C), C44(H44A,H44B,
 H44C), C45(H45A,H45B,H45C), C48(H48A,H48B,H48C)
6.d Aromatic/amide H refined with riding coordinates:
 C26(H26), C24(H24), C5(H5), C4(H4), C3(H3), C9(H9), C11(H11), C9A(H9A),
 C11A(H11A), C3A(H3A), C4A(H4A), C5A(H5A), C26A(H26A), C24A(H24A)
6.e Idealised Me refined as rotating group:
 C14(H14A,H14B,H14C), C15(H15A,H15B,H15C), C20(H20A,H20B,H20C), C21(H21A,H21B,
 H21C), C17(H17A,H17B,H17C), C18(H18A,H18B,H18C), C36(H36A,H36B,H36C), C35(H35A,
 H35B,H35C), C29(H29A,H29B,H29C), C30(H30A,H30B,H30C), C33(H33A,H33B,H33C),
 C32(H32A,H32B,H32C), C35A(H35D,H35E,H35F), C36A(H36D,H36E,H36F), C29A(H29D,
 H29E,H29F), C30A(H30D,H30E,H30F), C32A(H32D,H32E,H32F), C33A(H33D,H33E,H33F),
 C15A(H15D,H15E,H15F), C14A(H14D,H14E,H14F), C20A(H20D,H20E,H20F), C21A(H21D,
 H21E,H21F), C18A(H18D,H18E,H18F), C17A(H17D,H17E,H17F)
;
_olex2_submission_special_instructions 'No special instructions were received'
_oxdiff_exptl_absorpt_empirical_details
;
Empirical correction (ABSPACK) includes:
- Absorption correction using spherical harmonics
- Frame scaling
;
_oxdiff_exptl_absorpt_empirical_full_max 2.893
_oxdiff_exptl_absorpt_empirical_full_min 0.682

loop_
_space_group_symop_operation_xyz
'x, y, z'
'-x, y, -z'
'x+1/2, y+1/2, z'
'-x+1/2, y+1/2, -z'

loop_
_atom_site_label
_atom_site_type_symbol
_atom_site_fract_x
_atom_site_fract_y
_atom_site_fract_z
_atom_site_U_iso_or_equiv
_atom_site_adp_type
_atom_site_occupancy
_atom_site_site_symmetry_order
_atom_site_calc_flag
_atom_site_refinement_flags_posn
_atom_site_refinement_flags_adp
_atom_site_refinement_flags_occupancy
_atom_site_disorder_assembly
_atom_site_disorder_group
Eu1 Eu 0.000000 0.50643(2) 0.500000 0.02572(12) Uani 1 2 d S T P . .
N1 N 0.0898(2) 0.5951(3) 0.5377(2) 0.0352(10) Uani 1 1 d D . . . .
H1 H 0.095(3) 0.632(3) 0.510(3) 0.042 Uiso 1 1 d D U . . .
C22 C 0.1805(2) 0.7303(4) 0.5562(3) 0.0407(12) Uani 1 1 d . . . . .
C27 C 0.2060(3) 0.7116(5) 0.5016(3) 0.0415(15) Uani 1 1 d . . . . .
C26 C 0.1979(3) 0.7692(5) 0.4471(3) 0.0451(14) Uani 1 1 d . . . . .
H26 H 0.214883 0.756922 0.410248 0.054 Uiso 1 1 calc R U . . .
C25 C 0.1658(3) 0.8434(4) 0.4458(3) 0.0435(13) Uani 1 1 d . . . . .
C24 C 0.1436(3) 0.8621(5) 0.5008(4) 0.0485(16) Uani 1 1 d . . . . .
H24 H 0.123089 0.913679 0.501456 0.058 Uiso 1 1 calc R U . . .
C23 C 0.1504(3) 0.8068(5) 0.5558(3) 0.0480(15) Uani 1 1 d . . . . .
C6 C 0.1822(2) 0.6667(4) 0.6116(3) 0.0389(12) Uani 1 1 d . . . . .
C5 C 0.2257(3) 0.6709(4) 0.6758(3) 0.0428(13) Uani 1 1 d . . . . .
H5 H 0.258017 0.711057 0.683155 0.051 Uiso 1 1 calc R U . . .
C4 C 0.2236(3) 0.6184(4) 0.7296(3) 0.0443(14) Uani 1 1 d . . . . .
H4 H 0.255018 0.620867 0.772298 0.053 Uiso 1 1 calc R U . . .
C3 C 0.1748(3) 0.5621(4) 0.7200(3) 0.0391(12) Uani 1 1 d . . . . .
H3 H 0.172119 0.527363 0.756957 0.047 Uiso 1 1 calc R U . . .
C2 C 0.1302(2) 0.5563(4) 0.6569(2) 0.0321(11) Uani 1 1 d . . . . .
C1 C 0.1337(2) 0.6056(4) 0.5995(3) 0.0348(11) Uani 1 1 d . . . . .
C7 C 0.0728(2) 0.5048(4) 0.6475(2) 0.0285(10) Uani 1 1 d . . . . .
C8 C 0.0179(2) 0.5434(3) 0.6530(2) 0.0289(10) Uani 1 1 d . . . . .
C9 C -0.0370(2) 0.4974(4) 0.6402(2) 0.0288(10) Uani 1 1 d . . . . .
H9 H -0.073811 0.524504 0.643075 0.035 Uiso 1 1 calc R U . . .
C10 C -0.0397(2) 0.4124(3) 0.6233(2) 0.0278(10) Uani 1 1 d . . . . .
C11 C 0.0146(2) 0.3759(4) 0.6175(2) 0.0300(10) Uani 1 1 d . . . . .
H11 H 0.013735 0.318761 0.605145 0.036 Uiso 1 1 calc R U . . .
C12 C 0.0708(2) 0.4194(3) 0.6290(2) 0.0292(10) Uani 1 1 d . . . . .
C13 C 0.0186(2) 0.6337(4) 0.6753(3) 0.0341(11) Uani 1 1 d . . . . .
H13 H 0.055783 0.660693 0.666514 0.041 Uiso 1 1 calc R U . . .
C14 C -0.0378(3) 0.6828(5) 0.6364(4) 0.063(2) Uani 1 1 d . . . . .
H14A H -0.042962 0.678182 0.586829 0.095 Uiso 1 1 calc R U . . .
H14B H -0.032241 0.741453 0.650193 0.095 Uiso 1 1 calc R U . . .
H14C H -0.074717 0.660735 0.647037 0.095 Uiso 1 1 calc R U . . .
C15 C 0.0270(5) 0.6369(5) 0.7527(4) 0.075(3) Uani 1 1 d . . . . .
H15A H -0.008977 0.611356 0.762993 0.113 Uiso 1 1 calc R U . . .
H15B H 0.030739 0.695028 0.768085 0.113 Uiso 1 1 calc R U . . .
H15C H 0.064709 0.606476 0.776781 0.113 Uiso 1 1 calc R U . . .
C19 C 0.1287(3) 0.3754(4) 0.6234(3) 0.0367(12) Uani 1 1 d . . . . .
H19 H 0.158619 0.418664 0.617130 0.044 Uiso 1 1 calc R U . . .
C20 C 0.1163(4) 0.3162(9) 0.5624(5) 0.100(4) Uani 1 1 d . . . . .
H20A H 0.093844 0.267286 0.571591 0.150 Uiso 1 1 calc R U . . .
H20B H 0.155875 0.298668 0.555322 0.150 Uiso 1 1 calc R U . . .
H20C H 0.091297 0.344563 0.520963 0.150 Uiso 1 1 calc R U . . .
C21 C 0.1590(4) 0.3278(7) 0.6878(4) 0.080(3) Uani 1 1 d . . . . .
H21A H 0.170171 0.366185 0.726985 0.121 Uiso 1 1 calc R U . . .
H21B H 0.196532 0.300476 0.682836 0.121 Uiso 1 1 calc R U . . .
H21C H 0.130152 0.285703 0.695581 0.121 Uiso 1 1 calc R U . . .
C16 C -0.0976(2) 0.3607(3) 0.6167(3) 0.0319(10) Uani 1 1 d . . . . .
H16 H -0.094714 0.310598 0.588437 0.038 Uiso 1 1 calc R U . . .
C17 C -0.1576(3) 0.4056(5) 0.5806(5) 0.067(2) Uani 1 1 d . . . . .
H17A H -0.165899 0.448831 0.610979 0.101 Uiso 1 1 calc R U . . .
H17B H -0.191972 0.365671 0.569282 0.101 Uiso 1 1 calc R U . . .
H17C H -0.153562 0.431314 0.538099 0.101 Uiso 1 1 calc R U . . .
C18 C -0.0987(3) 0.3302(6) 0.6869(3) 0.0553(18) Uani 1 1 d . . . . .
H18A H -0.059873 0.300959 0.708833 0.083 Uiso 1 1 calc R U . . .
H18B H -0.133772 0.291986 0.681916 0.083 Uiso 1 1 calc R U . . .
H18C H -0.103306 0.377682 0.715395 0.083 Uiso 1 1 calc R U . . .
C34 C 0.2426(3) 0.6325(6) 0.5044(4) 0.0507(18) Uani 1 1 d . . . . .
H34 H 0.222412 0.588465 0.525592 0.061 Uiso 1 1 calc R U . . .
C36 C 0.3101(3) 0.6438(5) 0.5511(4) 0.0600(18) Uani 1 1 d . . . . .
H36A H 0.331551 0.590064 0.557040 0.090 Uiso 1 1 calc R U . . .
H36B H 0.309092 0.665138 0.596167 0.090 Uiso 1 1 calc R U . . .
H36C H 0.332093 0.683391 0.529571 0.090 Uiso 1 1 calc R U . . .
C35 C 0.2447(4) 0.6011(5) 0.4336(4) 0.0586(17) Uani 1 1 d . . . . .
H35A H 0.202385 0.596726 0.403032 0.088 Uiso 1 1 calc R U . . .
H35B H 0.264620 0.546238 0.438572 0.088 Uiso 1 1 calc R U . . .
H35C H 0.268581 0.640205 0.413909 0.088 Uiso 1 1 calc R U . . .
C28 C 0.1251(3) 0.8330(5) 0.6149(4) 0.0584(18) Uani 1 1 d . . . . .
H28 H 0.133166 0.786492 0.649072 0.070 Uiso 1 1 calc R U . . .
C29 C 0.0549(4) 0.8484(8) 0.5915(5) 0.083(3) Uani 1 1 d . . . . .
H29A H 0.046110 0.898942 0.563301 0.124 Uiso 1 1 calc R U . . .
H29B H 0.039595 0.855359 0.632040 0.124 Uiso 1 1 calc R U . . .
H29C H 0.034068 0.800839 0.564381 0.124 Uiso 1 1 calc R U . . .
C30 C 0.1588(5) 0.9094(7) 0.6511(4) 0.075(2) Uani 1 1 d . . . . .
H30A H 0.203563 0.898310 0.666508 0.112 Uiso 1 1 calc R U . . .
H30B H 0.143988 0.922581 0.691006 0.112 Uiso 1 1 calc R U . . .
H30C H 0.150766 0.956642 0.619156 0.112 Uiso 1 1 calc R U . . .
C31 C 0.1569(3) 0.9034(4) 0.3854(3) 0.0448(13) Uani 1 1 d . . . . .
H31 H 0.132856 0.952302 0.394611 0.054 Uiso 1 1 calc R U . . .
C33 C 0.2176(3) 0.9352(5) 0.3784(4) 0.0534(16) Uani 1 1 d . . . . .
H33A H 0.239462 0.890166 0.362347 0.080 Uiso 1 1 calc R U . . .
H33B H 0.243055 0.955295 0.423190 0.080 Uiso 1 1 calc R U . . .
H33C H 0.209931 0.981002 0.345041 0.080 Uiso 1 1 calc R U . . .
C32 C 0.1193(4) 0.8637(5) 0.3178(3) 0.0577(19) Uani 1 1 d . . . . .
H32A H 0.139889 0.812548 0.309559 0.087 Uiso 1 1 calc R U . . .
H32B H 0.116428 0.902720 0.279738 0.087 Uiso 1 1 calc R U . . .
H32C H 0.077503 0.850485 0.320640 0.087 Uiso 1 1 calc R U . . .
Eu1A Eu 0.000000 1.22980(2) 1.000000 0.02734(12) Uani 1 2 d S T P . .
N1A N 0.0723(2) 1.1417(3) 0.9642(2) 0.0335(9) Uani 1 1 d D . . . .
H1A H 0.091(3) 1.106(3) 0.991(3) 0.040 Uiso 1 1 d D U . . .
C7A C 0.0010(2) 1.2340(4) 0.8547(2) 0.0269(9) Uani 1 1 d . . . . .
C8A C -0.0556(2) 1.1905(4) 0.8482(2) 0.0271(10) Uani 1 1 d . . . . .
C9A C -0.1061(2) 1.2326(4) 0.8603(2) 0.0296(10) Uani 1 1 d . . . . .
H9A H -0.143272 1.202531 0.857097 0.036 Uiso 1 1 calc R U . . .
C10A C -0.1038(2) 1.3172(3) 0.8770(2) 0.0283(10) Uani 1 1 d . . . . .
C11A C -0.0482(2) 1.3590(3) 0.8824(2) 0.0287(10) Uani 1 1 d . . . . .
H11A H -0.045703 1.416624 0.893486 0.034 Uiso 1 1 calc R U . . .
C12A C 0.0042(2) 1.3194(3) 0.8722(2) 0.0260(9) Uani 1 1 d . . . . .
C2A C 0.0555(2) 1.1860(3) 0.8467(2) 0.0279(10) Uani 1 1 d . . . . .
C3A C 0.0703(2) 1.1823(4) 0.7847(3) 0.0326(10) Uani 1 1 d . . . . .
H3A H 0.048843 1.217398 0.747831 0.039 Uiso 1 1 calc R U . . .
C4A C 0.1155(2) 1.1289(4) 0.7752(3) 0.0339(11) Uani 1 1 d . . . . .
H4A H 0.126589 1.129112 0.733245 0.041 Uiso 1 1 calc R U . . .
C5A C 0.1443(2) 1.0750(3) 0.8282(3) 0.0334(11) Uani 1 1 d . . . . .
H5A H 0.174028 1.036516 0.821171 0.040 Uiso 1 1 calc R U . . .
C6A C 0.1308(2) 1.0758(3) 0.8912(3) 0.0334(11) Uani 1 1 d . . . . .
C1A C 0.0875(2) 1.1345(3) 0.9034(2) 0.0295(10) Uani 1 1 d . . . . .
C22A C 0.1547(2) 1.0090(4) 0.9438(3) 0.0377(11) Uani 1 1 d . . . . .
C27A C 0.1224(3) 0.9332(4) 0.9386(4) 0.0493(15) Uani 1 1 d . . . . .
C26A C 0.1422(3) 0.8728(5) 0.9890(4) 0.0495(17) Uani 1 1 d . . . . .
H26A H 0.120761 0.821164 0.984206 0.059 Uiso 1 1 calc R U . . .
C25A C 0.1921(3) 0.8858(4) 1.0458(3) 0.0438(13) Uani 1 1 d . . . . .
C24A C 0.2250(3) 0.9604(4) 1.0512(3) 0.0416(12) Uani 1 1 d . . . . .
H24A H 0.259915 0.969248 1.089960 0.050 Uiso 1 1 calc R U . . .
C23A C 0.2077(3) 1.0228(4) 1.0006(3) 0.0396(15) Uani 1 1 d . . . . .
C34A C 0.0678(3) 0.9125(5) 0.8755(4) 0.064(2) Uani 1 1 d . . . . .
H34A H 0.051164 0.966223 0.852722 0.077 Uiso 1 1 calc R U . . .
C35A C 0.0151(4) 0.8677(7) 0.8936(6) 0.090(3) Uani 1 1 d . . . . .
H35D H -0.020182 0.862365 0.852228 0.135 Uiso 1 1 calc R U . . .
H35E H 0.002324 0.899654 0.928583 0.135 Uiso 1 1 calc R U . . .
H35F H 0.028925 0.812266 0.911632 0.135 Uiso 1 1 calc R U . . .
C36A C 0.0896(5) 0.8605(7) 0.8232(5) 0.089(3) Uani 1 1 d . . . . .
H36D H 0.105838 0.807065 0.844069 0.133 Uiso 1 1 calc R U . . .
H36E H 0.122349 0.890514 0.809789 0.133 Uiso 1 1 calc R U . . .
H36F H 0.054537 0.850583 0.782430 0.133 Uiso 1 1 calc R U . . .
C28A C 0.2457(3) 1.1013(5) 1.0041(3) 0.0412(14) Uani 1 1 d . . . . .
H28A H 0.216369 1.147666 0.984398 0.049 Uiso 1 1 calc R U . . .
C29A C 0.2824(3) 1.1263(5) 1.0768(3) 0.0515(15) Uani 1 1 d . . . . .
H29D H 0.254201 1.130751 1.105885 0.077 Uiso 1 1 calc R U . . .
H29E H 0.302448 1.180216 1.075438 0.077 Uiso 1 1 calc R U . . .
H29F H 0.314092 1.084164 1.095968 0.077 Uiso 1 1 calc R U . . .
C30A C 0.2905(3) 1.0915(4) 0.9588(3) 0.0459(14) Uani 1 1 d . . . . .
H30D H 0.316779 1.042405 0.973740 0.069 Uiso 1 1 calc R U . . .
H30E H 0.316751 1.141176 0.963489 0.069 Uiso 1 1 calc R U . . .
H30F H 0.266483 1.084796 0.910516 0.069 Uiso 1 1 calc R U . . .
C31A C 0.2111(3) 0.8200(4) 1.1026(3) 0.0469(14) Uani 1 1 d . . . . .
H31A H 0.186252 0.768794 1.085312 0.056 Uiso 1 1 calc R U . . .
C32A C 0.1941(4) 0.8484(5) 1.1677(4) 0.0575(19) Uani 1 1 d . . . . .
H32D H 0.203092 0.803448 1.201851 0.086 Uiso 1 1 calc R U . . .
H32E H 0.149784 0.862049 1.155689 0.086 Uiso 1 1 calc R U . . .
H32F H 0.218552 0.897661 1.186976 0.086 Uiso 1 1 calc R U . . .
C33A C 0.2779(3) 0.7963(4) 1.1196(3) 0.0425(13) Uani 1 1 d . . . . .
H33D H 0.303660 0.844075 1.139874 0.064 Uiso 1 1 calc R U . . .
H33E H 0.287796 0.779002 1.077461 0.064 Uiso 1 1 calc R U . . .
H33F H 0.286021 0.750069 1.152562 0.064 Uiso 1 1 calc R U . . .
C13A C -0.0628(2) 1.1007(3) 0.8250(3) 0.0327(10) Uani 1 1 d . . . . .
H13A H -0.020293 1.076649 0.832895 0.039 Uiso 1 1 calc R U . . .
C15A C -0.0946(3) 1.0999(5) 0.7466(3) 0.0537(17) Uani 1 1 d . . . . .
H15D H -0.137682 1.118528 0.737627 0.081 Uiso 1 1 calc R U . . .
H15E H -0.093838 1.043279 0.728836 0.081 Uiso 1 1 calc R U . . .
H15F H -0.072345 1.137422 0.723555 0.081 Uiso 1 1 calc R U . . .
C14A C -0.0979(3) 1.0465(4) 0.8626(3) 0.0481(14) Uani 1 1 d . . . . .
H14D H -0.076256 1.046522 0.912007 0.072 Uiso 1 1 calc R U . . .
H14E H -0.100237 0.989510 0.844887 0.072 Uiso 1 1 calc R U . . .
H14F H -0.139993 1.068538 0.855391 0.072 Uiso 1 1 calc R U . . .
C19A C 0.0632(2) 1.3685(4) 0.8784(3) 0.0310(10) Uani 1 1 d . . . . .
H19A H 0.099242 1.329314 0.890861 0.037 Uiso 1 1 calc R U . . .
C20A C 0.0742(3) 1.4381(4) 0.9334(3) 0.0486(15) Uani 1 1 d . . . . .
H20D H 0.043421 1.482287 0.917536 0.073 Uiso 1 1 calc R U . . .
H20E H 0.116002 1.461070 0.940716 0.073 Uiso 1 1 calc R U . . .
H20F H 0.070197 1.414934 0.976733 0.073 Uiso 1 1 calc R U . . .
C21A C 0.0607(3) 1.4094(5) 0.8095(3) 0.0451(14) Uani 1 1 d . . . . .
H21D H 0.058147 1.366288 0.774525 0.068 Uiso 1 1 calc R U . . .
H21E H 0.098330 1.442696 0.814383 0.068 Uiso 1 1 calc R U . . .
H21F H 0.024174 1.445557 0.795289 0.068 Uiso 1 1 calc R U . . .
C16A C -0.1604(3) 1.3632(4) 0.8846(3) 0.0373(12) Uani 1 1 d . . . . .
H16A H -0.147302 1.421087 0.900343 0.045 Uiso 1 1 calc R U . . .
C18A C -0.2097(3) 1.3691(7) 0.8161(4) 0.068(2) Uani 1 1 d . . . . .
H18D H -0.194492 1.404171 0.784589 0.102 Uiso 1 1 calc R U . . .
H18E H -0.247411 1.393741 0.822916 0.102 Uiso 1 1 calc R U . . .
H18F H -0.218978 1.313337 0.796270 0.102 Uiso 1 1 calc R U . . .
C17A C -0.1870(3) 1.3224(5) 0.9390(4) 0.0522(16) Uani 1 1 d . . . . .
H17D H -0.205573 1.268609 0.921761 0.078 Uiso 1 1 calc R U . . .
H17E H -0.218699 1.358718 0.948331 0.078 Uiso 1 1 calc R U . . .
H17F H -0.153503 1.313796 0.981582 0.078 Uiso 1 1 calc R U . . .
O1 O -0.1129(4) 0.5736(5) 0.8156(5) 0.086(2) Uani 0.782(10) 1 d D U P A 1
C39 C -0.1571(6) 0.5777(12) 0.7504(7) 0.105(5) Uani 0.782(10) 1 d D U P A 1
H39A H -0.155366 0.525096 0.725438 0.126 Uiso 0.782(10) 1 calc R U P A 1
H39B H -0.145422 0.623449 0.723709 0.126 Uiso 0.782(10) 1 calc R U P A 1
C37 C -0.0519(6) 0.6418(11) 0.9144(8) 0.094(4) Uani 0.782(10) 1 d D U P A 1
H37A H -0.043655 0.695740 0.937774 0.141 Uiso 0.782(10) 1 calc R U P A 1
H37B H -0.065168 0.601796 0.943954 0.141 Uiso 0.782(10) 1 calc R U P A 1
H37C H -0.013945 0.621501 0.904879 0.141 Uiso 0.782(10) 1 calc R U P A 1
C38 C -0.1022(6) 0.6514(7) 0.8477(6) 0.072(3) Uani 0.782(10) 1 d D U P A 1
H38A H -0.140706 0.672161 0.856791 0.087 Uiso 0.782(10) 1 calc R U P A 1
H38B H -0.089301 0.691936 0.817578 0.087 Uiso 0.782(10) 1 calc R U P A 1
C40 C -0.2211(6) 0.5910(10) 0.7525(6) 0.092(4) Uani 0.782(10) 1 d D U P A 1
H40A H -0.248758 0.593064 0.705450 0.138 Uiso 0.782(10) 1 calc R U P A 1
H40B H -0.233668 0.545234 0.777660 0.138 Uiso 0.782(10) 1 calc R U P A 1
H40C H -0.223706 0.643756 0.775929 0.138 Uiso 0.782(10) 1 calc R U P A 1
C41 C 0.064(4) 0.593(9) 1.080(4) 0.22(4) Uani 0.218(10) 1 d D U P A -1
H41A H 0.107693 0.594066 1.106846 0.334 Uiso 0.218(10) 1 calc R U P A -1
H41B H 0.038611 0.619437 1.106209 0.334 Uiso 0.218(10) 1 calc R U P A -1
H41C H 0.050663 0.534616 1.070548 0.334 Uiso 0.218(10) 1 calc R U P A -1
O2 O -0.006(2) 0.637(5) 0.974(2) 0.173(17) Uani 0.218(10) 1 d D U P A -1
C43 C -0.014(3) 0.656(6) 0.905(3) 0.155(17) Uani 0.218(10) 1 d D U P A -1
H43A H 0.023123 0.638631 0.891298 0.186 Uiso 0.218(10) 1 calc R U P A -1
H43B H -0.018127 0.717550 0.898834 0.186 Uiso 0.218(10) 1 calc R U P A -1
C42 C 0.056(2) 0.637(8) 1.014(4) 0.21(3) Uani 0.218(10) 1 d D U P A -1
H42A H 0.070071 0.695793 1.023504 0.251 Uiso 0.218(10) 1 calc R U P A -1
H42B H 0.082138 0.610868 0.987800 0.251 Uiso 0.218(10) 1 calc R U P A -1
C44 C -0.070(3) 0.615(5) 0.860(3) 0.120(13) Uani 0.218(10) 1 d D U P A -1
H44A H -0.074701 0.629680 0.812167 0.180 Uiso 0.218(10) 1 calc R U P A -1
H44B H -0.065438 0.554501 0.866005 0.180 Uiso 0.218(10) 1 calc R U P A -1
H44C H -0.106629 0.633308 0.873530 0.180 Uiso 0.218(10) 1 calc R U P A -1
C45 C -0.0101(11) 1.0422(17) 0.6248(14) 0.114(10) Uani 0.5 1 d D U P B -1
H45A H -0.009057 1.055498 0.672371 0.172 Uiso 0.5 1 calc R U P B -1
H45B H -0.047250 1.009193 0.603412 0.172 Uiso 0.5 1 calc R U P B -1
H45C H 0.027010 1.010132 0.624637 0.172 Uiso 0.5 1 calc R U P B -1
C46 C -0.0115(13) 1.1171(19) 0.5870(11) 0.096(8) Uani 0.5 1 d D U P B -1
H46A H 0.026070 1.151577 0.605561 0.115 Uiso 0.5 1 calc R U P B -1
H46B H -0.049197 1.150626 0.584048 0.115 Uiso 0.5 1 calc R U P B -1
O3 O -0.0128(11) 1.0784(13) 0.5227(7) 0.132(7) Uani 0.5 1 d D U P B -1
C47 C -0.0115(18) 1.1419(13) 0.4779(9) 0.104(8) Uani 0.5 1 d D U P B -1
H47A H 0.028864 1.171228 0.492686 0.125 Uiso 0.5 1 calc R U P B -1
H47B H -0.044886 1.182385 0.477122 0.125 Uiso 0.5 1 calc R U P B -1
C48 C -0.0207(16) 1.1050(19) 0.4074(11) 0.143(17) Uani 0.5 1 d D U P B -1
H48A H -0.019906 1.149426 0.374464 0.214 Uiso 0.5 1 calc R U P B -1
H48B H 0.012704 1.065160 0.408613 0.214 Uiso 0.5 1 calc R U P B -1
H48C H -0.060784 1.076277 0.393105 0.214 Uiso 0.5 1 calc R U P B -1

loop_
_atom_site_aniso_label
_atom_site_aniso_U_11
_atom_site_aniso_U_22
_atom_site_aniso_U_33
_atom_site_aniso_U_23
_atom_site_aniso_U_13
_atom_site_aniso_U_12
Eu1 0.0274(2) 0.0262(3) 0.0196(2) 0.000 0.00024(16) 0.000
N1 0.031(2) 0.047(3) 0.0222(19) 0.0070(19) -0.0025(16) -0.0093(19)
C22 0.030(2) 0.053(3) 0.033(3) 0.007(3) -0.0009(19) -0.010(3)
C27 0.033(3) 0.044(4) 0.042(3) 0.001(3) 0.002(2) -0.012(3)
C26 0.039(3) 0.062(4) 0.032(3) -0.004(3) 0.007(2) -0.016(3)
C25 0.033(3) 0.046(3) 0.045(3) 0.003(3) 0.001(2) -0.006(2)
C24 0.048(3) 0.048(4) 0.047(3) 0.006(3) 0.008(3) -0.003(3)
C23 0.036(3) 0.054(4) 0.045(3) 0.010(3) -0.003(2) -0.004(3)
C6 0.032(3) 0.046(3) 0.033(3) 0.005(2) 0.001(2) -0.006(2)
C5 0.034(3) 0.052(4) 0.035(3) 0.005(3) -0.002(2) -0.012(2)
C4 0.035(3) 0.056(4) 0.032(3) 0.007(3) -0.007(2) -0.009(3)
C3 0.037(3) 0.047(3) 0.028(2) 0.009(2) 0.002(2) -0.003(2)
C2 0.026(2) 0.040(3) 0.024(2) 0.003(2) -0.0022(18) -0.001(2)
C1 0.028(2) 0.044(3) 0.028(2) 0.006(2) 0.0017(19) 0.002(2)
C7 0.028(2) 0.034(3) 0.0188(19) 0.002(2) -0.0011(16) 0.001(2)
C8 0.034(3) 0.032(3) 0.018(2) -0.0003(19) 0.0023(18) -0.002(2)
C9 0.029(2) 0.034(3) 0.021(2) -0.002(2) 0.0027(17) 0.002(2)
C10 0.029(2) 0.031(3) 0.018(2) 0.0032(18) -0.0013(17) 0.000(2)
C11 0.036(3) 0.027(3) 0.025(2) 0.007(2) 0.0056(19) 0.005(2)
C12 0.029(2) 0.034(3) 0.022(2) 0.0097(19) 0.0027(18) 0.004(2)
C13 0.033(3) 0.033(3) 0.032(2) -0.003(2) 0.0018(19) -0.003(2)
C14 0.047(4) 0.042(4) 0.081(5) -0.021(4) -0.014(3) 0.014(3)
C15 0.136(8) 0.047(4) 0.039(4) -0.019(3) 0.019(4) -0.015(5)
C19 0.032(3) 0.042(3) 0.034(3) 0.012(2) 0.007(2) 0.007(2)
C20 0.068(5) 0.164(11) 0.061(5) -0.034(6) 0.005(4) 0.063(6)
C21 0.064(5) 0.120(8) 0.066(5) 0.055(5) 0.032(4) 0.058(5)
C16 0.031(2) 0.030(3) 0.030(2) 0.002(2) 0.0016(19) 0.000(2)
C17 0.032(3) 0.045(4) 0.103(6) 0.011(4) -0.019(3) -0.006(3)
C18 0.044(3) 0.083(5) 0.036(3) 0.002(3) 0.006(2) -0.026(3)
C34 0.048(4) 0.056(5) 0.049(4) 0.000(3) 0.016(3) -0.017(3)
C36 0.049(4) 0.059(4) 0.070(5) 0.006(4) 0.014(3) -0.003(3)
C35 0.062(4) 0.050(4) 0.068(4) -0.006(4) 0.026(3) -0.010(3)
C28 0.060(4) 0.065(5) 0.050(4) 0.018(3) 0.014(3) 0.012(4)
C29 0.060(5) 0.120(9) 0.071(5) 0.013(6) 0.024(4) 0.013(5)
C30 0.080(6) 0.091(7) 0.052(4) -0.003(4) 0.016(4) 0.005(5)
C31 0.040(3) 0.047(3) 0.045(3) 0.005(3) 0.009(2) -0.004(3)
C33 0.045(3) 0.050(4) 0.060(4) 0.016(3) 0.006(3) -0.010(3)
C32 0.071(4) 0.050(4) 0.040(3) 0.017(3) -0.005(3) -0.020(4)
Eu1A 0.0302(2) 0.0291(3) 0.0188(2) 0.000 0.00048(17) 0.000
N1A 0.031(2) 0.041(3) 0.026(2) 0.0075(19) 0.0032(16) 0.0024(19)
C7A 0.026(2) 0.033(3) 0.0172(19) 0.0016(19) -0.0005(16) -0.001(2)
C8A 0.032(2) 0.029(3) 0.0165(19) -0.0019(19) 0.0008(17) -0.001(2)
C9A 0.025(2) 0.039(3) 0.019(2) -0.001(2) -0.0022(16) -0.002(2)
C10A 0.027(2) 0.032(3) 0.021(2) 0.0025(19) -0.0005(17) 0.003(2)
C11A 0.035(2) 0.026(2) 0.022(2) 0.0034(19) 0.0032(18) 0.001(2)
C12A 0.027(2) 0.028(3) 0.019(2) 0.0030(18) 0.0000(17) -0.001(2)
C2A 0.026(2) 0.031(3) 0.023(2) 0.0020(19) -0.0001(17) -0.003(2)
C3A 0.033(2) 0.035(3) 0.027(2) 0.003(2) 0.0026(18) 0.000(2)
C4A 0.035(2) 0.037(3) 0.030(2) -0.001(2) 0.009(2) -0.002(2)
C5A 0.031(2) 0.032(3) 0.036(3) 0.001(2) 0.007(2) 0.004(2)
C6A 0.030(2) 0.032(3) 0.036(3) 0.008(2) 0.0049(19) -0.001(2)
C1A 0.027(2) 0.031(3) 0.027(2) 0.005(2) 0.0019(17) -0.0047(19)
C22A 0.033(2) 0.039(3) 0.040(3) 0.010(2) 0.010(2) 0.007(2)
C27A 0.042(3) 0.043(4) 0.061(4) 0.016(3) 0.011(3) 0.007(3)
C26A 0.037(3) 0.040(4) 0.066(4) 0.008(3) 0.007(3) -0.004(3)
C25A 0.043(3) 0.041(3) 0.050(3) 0.007(3) 0.016(3) 0.002(3)
C24A 0.032(3) 0.049(3) 0.041(3) 0.003(3) 0.004(2) 0.008(2)
C23A 0.042(3) 0.043(4) 0.036(3) 0.007(3) 0.013(2) 0.014(3)
C34A 0.049(4) 0.046(4) 0.082(5) 0.020(4) -0.007(3) -0.012(3)
C35A 0.050(4) 0.076(6) 0.121(8) 0.030(6) -0.013(5) -0.021(4)
C36A 0.092(7) 0.069(6) 0.082(6) -0.008(5) -0.014(5) -0.021(6)
C28A 0.039(3) 0.041(4) 0.037(3) 0.004(3) 0.000(2) 0.006(3)
C29A 0.046(3) 0.051(4) 0.048(3) -0.004(3) -0.003(3) 0.004(3)
C30A 0.040(3) 0.047(3) 0.046(3) 0.012(3) 0.005(2) 0.002(3)
C31A 0.044(3) 0.044(3) 0.050(3) 0.012(3) 0.011(3) 0.006(3)
C32A 0.063(4) 0.058(4) 0.060(4) 0.026(4) 0.031(3) 0.024(4)
C33A 0.044(3) 0.043(3) 0.041(3) 0.008(3) 0.012(2) 0.013(3)
C13A 0.033(2) 0.031(3) 0.030(2) -0.007(2) 0.0024(19) -0.007(2)
C15A 0.067(4) 0.056(4) 0.033(3) -0.016(3) 0.007(3) -0.019(3)
C14A 0.063(4) 0.033(3) 0.052(3) -0.005(3) 0.022(3) -0.006(3)
C19A 0.028(2) 0.032(3) 0.030(2) 0.000(2) 0.0021(18) -0.004(2)
C20A 0.049(3) 0.049(4) 0.047(3) -0.011(3) 0.012(3) -0.016(3)
C21A 0.039(3) 0.055(4) 0.038(3) 0.013(3) 0.006(2) -0.009(3)
C16A 0.033(3) 0.041(3) 0.035(3) 0.001(2) 0.007(2) 0.003(2)
C18A 0.044(3) 0.107(7) 0.046(4) -0.001(4) 0.002(3) 0.036(4)
C17A 0.053(4) 0.053(4) 0.059(4) 0.002(3) 0.030(3) 0.005(3)
O1 0.094(6) 0.064(5) 0.118(6) -0.009(5) 0.059(5) 0.000(4)
C39 0.100(8) 0.123(12) 0.107(8) -0.041(9) 0.053(6) -0.045(8)
C37 0.070(7) 0.105(11) 0.113(9) 0.007(9) 0.037(6) 0.000(8)
C38 0.089(7) 0.051(5) 0.093(7) 0.007(5) 0.052(5) 0.015(5)
C40 0.104(8) 0.114(11) 0.073(7) -0.029(7) 0.050(6) -0.035(8)
C41 0.22(8) 0.25(9) 0.17(5) -0.02(6) 0.00(5) 0.06(7)
O2 0.15(3) 0.18(3) 0.17(2) 0.01(3) 0.02(3) 0.02(3)
C43 0.14(3) 0.15(3) 0.17(3) -0.01(3) 0.03(2) 0.00(3)
C42 0.17(4) 0.22(5) 0.21(4) 0.00(5) 0.00(4) 0.03(4)
C44 0.12(2) 0.11(2) 0.15(2) 0.00(2) 0.06(2) 0.00(2)
C45 0.073(13) 0.14(2) 0.13(2) -0.08(2) 0.031(13) -0.032(15)
C46 0.084(15) 0.12(2) 0.075(15) -0.008(14) 0.007(12) 0.025(15)
O3 0.182(18) 0.128(15) 0.073(10) -0.010(9) 0.016(10) -0.069(13)
C47 0.16(2) 0.062(11) 0.081(15) -0.001(9) 0.026(16) -0.021(14)
C48 0.19(3) 0.098(19) 0.070(14) 0.014(13) -0.09(2) -0.05(2)

loop_
_atom_type_symbol
_atom_type_description
_atom_type_scat_dispersion_real
_atom_type_scat_dispersion_imag
_atom_type_scat_source
C C 0.0181 0.0091 'International Tables Vol C Tables 4.2.6.8 and 6.1.1.4'
H H 0.0000 0.0000 'International Tables Vol C Tables 4.2.6.8 and 6.1.1.4'
Eu Eu -8.9294 11.1857 'International Tables Vol C Tables 4.2.6.8 and 6.1.1.4'
N N 0.0311 0.0180 'International Tables Vol C Tables 4.2.6.8 and 6.1.1.4'
O O 0.0492 0.0322 'International Tables Vol C Tables 4.2.6.8 and 6.1.1.4'

loop_
_geom_angle_atom_site_label_1
_geom_angle_atom_site_label_2
_geom_angle_atom_site_label_3
_geom_angle
_geom_angle_site_symmetry_1
_geom_angle_site_symmetry_3
_geom_angle_publ_flag
N1 Eu1 N1 107.5(2) . 2_556 ?
N1 Eu1 C7 60.86(15) . . ?
N1 Eu1 C7 119.81(15) 2_556 . ?
N1 Eu1 C7 119.81(15) . 2_556 ?
N1 Eu1 C7 60.86(15) 2_556 2_556 ?
N1 Eu1 C8 93.72(14) 2_556 . ?
N1 Eu1 C8 72.89(14) 2_556 2_556 ?
N1 Eu1 C8 93.72(14) . 2_556 ?
N1 Eu1 C8 72.89(14) . . ?
N1 Eu1 C9 84.46(14) . 2_556 ?
N1 Eu1 C9 84.46(14) 2_556 . ?
N1 Eu1 C9 98.66(14) 2_556 2_556 ?
N1 Eu1 C9 98.66(14) . . ?
N1 Eu1 C11 122.54(15) . 2_556 ?
N1 Eu1 C11 104.91(14) . . ?
N1 Eu1 C11 122.54(15) 2_556 . ?
N1 Eu1 C11 104.91(14) 2_556 2_556 ?
N1 Eu1 C12 138.03(14) 2_556 . ?
N1 Eu1 C12 78.98(15) . . ?
N1 Eu1 C12 78.98(15) 2_556 2_556 ?
N1 Eu1 C12 138.03(14) . 2_556 ?
C7 Eu1 C7 179.0(2) . 2_556 ?
C7 Eu1 C8 26.98(14) . . ?
C7 Eu1 C8 153.44(14) 2_556 . ?
C7 Eu1 C8 153.44(14) . 2_556 ?
C7 Eu1 C8 26.98(14) 2_556 2_556 ?
C7 Eu1 C9 133.50(13) 2_556 . ?
C7 Eu1 C9 46.44(13) . . ?
C7 Eu1 C9 133.50(13) . 2_556 ?
C7 Eu1 C9 46.44(13) 2_556 2_556 ?
C7 Eu1 C11 47.02(15) . . ?
C7 Eu1 C11 132.08(16) 2_556 . ?
C7 Eu1 C11 132.08(16) . 2_556 ?
C7 Eu1 C11 47.02(15) 2_556 2_556 ?
C7 Eu1 C12 151.46(17) . 2_556 ?
C7 Eu1 C12 151.46(17) 2_556 . ?
C7 Eu1 C12 27.56(16) . . ?
C7 Eu1 C12 27.56(16) 2_556 2_556 ?
C8 Eu1 C8 157.6(2) . 2_556 ?
C8 Eu1 C9 25.82(14) 2_556 2_556 ?
C8 Eu1 C9 25.82(14) . . ?
C8 Eu1 C9 156.62(14) . 2_556 ?
C8 Eu1 C9 156.62(13) 2_556 . ?
C8 Eu1 C11 53.47(15) 2_556 2_556 ?
C8 Eu1 C11 53.47(15) . . ?
C8 Eu1 C11 148.91(15) 2_556 . ?
C8 Eu1 C11 148.91(15) . 2_556 ?
C9 Eu1 C9 174.8(2) 2_556 . ?
C11 Eu1 C9 130.73(15) 2_556 . ?
C11 Eu1 C9 130.73(15) . 2_556 ?
C11 Eu1 C9 44.44(15) . . ?
C11 Eu1 C9 44.44(15) 2_556 2_556 ?
C11 Eu1 C11 95.4(2) 2_556 . ?
C12 Eu1 C8 47.45(14) . . ?
C12 Eu1 C8 47.45(15) 2_556 2_556 ?
C12 Eu1 C8 149.05(14) 2_556 . ?
C12 Eu1 C8 149.05(14) . 2_556 ?
C12 Eu1 C9 123.31(14) 2_556 . ?
C12 Eu1 C9 53.71(14) 2_556 2_556 ?
C12 Eu1 C9 123.30(14) . 2_556 ?
C12 Eu1 C9 53.71(14) . . ?
C12 Eu1 C11 26.44(14) . . ?
C12 Eu1 C11 26.43(14) 2_556 2_556 ?
C12 Eu1 C11 105.46(15) . 2_556 ?
C12 Eu1 C11 105.46(15) 2_556 . ?
C12 Eu1 C12 124.3(2) 2_556 . ?
Eu1 N1 H1 118(5) . . ?
C1 N1 Eu1 133.2(4) . . ?
C1 N1 H1 108(5) . . ?
C27 C22 C6 120.4(6) . . ?
C23 C22 C27 118.9(6) . . ?
C23 C22 C6 120.5(6) . . ?
C22 C27 C34 119.1(6) . . ?
C26 C27 C22 118.6(6) . . ?
C26 C27 C34 122.2(6) . . ?
C27 C26 H26 119.0 . . ?
C25 C26 C27 122.0(6) . . ?
C25 C26 H26 119.0 . . ?
C26 C25 C31 120.5(6) . . ?
C24 C25 C26 118.5(6) . . ?
C24 C25 C31 121.0(6) . . ?
C25 C24 H24 119.3 . . ?
C25 C24 C23 121.5(8) . . ?
C23 C24 H24 119.3 . . ?
C22 C23 C28 121.7(6) . . ?
C24 C23 C22 120.4(7) . . ?
C24 C23 C28 117.9(7) . . ?
C5 C6 C22 121.7(5) . . ?
C5 C6 C1 119.5(5) . . ?
C1 C6 C22 118.6(4) . . ?
C6 C5 H5 118.9 . . ?
C4 C5 C6 122.2(5) . . ?
C4 C5 H5 118.9 . . ?
C5 C4 H4 120.5 . . ?
C5 C4 C3 119.0(5) . . ?
C3 C4 H4 120.5 . . ?
C4 C3 H3 119.7 . . ?
C2 C3 C4 120.6(5) . . ?
C2 C3 H3 119.7 . . ?
C3 C2 C1 121.3(5) . . ?
C3 C2 C7 121.8(5) . . ?
C1 C2 C7 116.6(4) . . ?
N1 C1 C6 123.8(5) . . ?
N1 C1 C2 119.0(5) . . ?
C2 C1 C6 117.1(5) . . ?
C2 C7 Eu1 109.4(3) . . ?
C8 C7 Eu1 80.2(3) . . ?
C8 C7 C2 119.1(5) . . ?
C8 C7 C12 118.8(5) . . ?
C12 C7 Eu1 77.0(3) . . ?
C12 C7 C2 122.0(5) . . ?
C7 C8 Eu1 72.8(3) . . ?
C7 C8 C13 120.5(5) . . ?
C9 C8 Eu1 81.6(3) . . ?
C9 C8 C7 119.8(5) . . ?
C9 C8 C13 119.7(5) . . ?
C13 C8 Eu1 118.3(3) . . ?
Eu1 C9 H9 119.0 . . ?
C8 C9 Eu1 72.6(3) . . ?
C8 C9 H9 118.9 . . ?
C8 C9 C10 122.2(5) . . ?
C10 C9 Eu1 80.2(3) . . ?
C10 C9 H9 118.9 . . ?
C9 C10 Eu1 74.5(3) . . ?
C9 C10 C16 122.0(5) . . ?
C11 C10 Eu1 72.2(3) . . ?
C11 C10 C9 117.0(5) . . ?
C11 C10 C16 120.9(5) . . ?
C16 C10 Eu1 127.0(3) . . ?
Eu1 C11 H11 117.4 . . ?
C10 C11 Eu1 82.7(3) . . ?
C10 C11 H11 118.5 . . ?
C10 C11 C12 123.1(5) . . ?
C12 C11 Eu1 71.8(3) . . ?
C12 C11 H11 118.5 . . ?
C7 C12 Eu1 75.4(3) . . ?
C7 C12 C19 120.5(5) . . ?
C11 C12 Eu1 81.7(3) . . ?
C11 C12 C7 119.0(5) . . ?
C11 C12 C19 120.4(5) . . ?
C19 C12 Eu1 114.2(3) . . ?
C8 C13 H13 107.5 . . ?
C8 C13 C15 109.0(5) . . ?
C14 C13 C8 114.0(5) . . ?
C14 C13 H13 107.5 . . ?
C14 C13 C15 111.1(6) . . ?
C15 C13 H13 107.5 . . ?
C13 C14 H14A 109.5 . . ?
C13 C14 H14B 109.5 . . ?
C13 C14 H14C 109.5 . . ?
H14A C14 H14B 109.5 . . ?
H14A C14 H14C 109.5 . . ?
H14B C14 H14C 109.5 . . ?
C13 C15 H15A 109.5 . . ?
C13 C15 H15B 109.5 . . ?
C13 C15 H15C 109.5 . . ?
H15A C15 H15B 109.5 . . ?
H15A C15 H15C 109.5 . . ?
H15B C15 H15C 109.5 . . ?
C12 C19 H19 107.9 . . ?
C12 C19 C20 112.9(5) . . ?
C20 C19 H19 107.9 . . ?
C21 C19 C12 111.3(5) . . ?
C21 C19 H19 107.9 . . ?
C21 C19 C20 108.7(8) . . ?
C19 C20 H20A 109.5 . . ?
C19 C20 H20B 109.5 . . ?
C19 C20 H20C 109.5 . . ?
H20A C20 H20B 109.5 . . ?
H20A C20 H20C 109.5 . . ?
H20B C20 H20C 109.5 . . ?
C19 C21 H21A 109.5 . . ?
C19 C21 H21B 109.5 . . ?
C19 C21 H21C 109.5 . . ?
H21A C21 H21B 109.5 . . ?
H21A C21 H21C 109.5 . . ?
H21B C21 H21C 109.5 . . ?
C10 C16 H16 107.3 . . ?
C10 C16 C17 113.8(5) . . ?
C17 C16 H16 107.3 . . ?
C18 C16 C10 109.7(4) . . ?
C18 C16 H16 107.3 . . ?
C18 C16 C17 111.1(6) . . ?
C16 C17 H17A 109.5 . . ?
C16 C17 H17B 109.5 . . ?
C16 C17 H17C 109.5 . . ?
H17A C17 H17B 109.5 . . ?
H17A C17 H17C 109.5 . . ?
H17B C17 H17C 109.5 . . ?
C16 C18 H18A 109.5 . . ?
C16 C18 H18B 109.5 . . ?
C16 C18 H18C 109.5 . . ?
H18A C18 H18B 109.5 . . ?
H18A C18 H18C 109.5 . . ?
H18B C18 H18C 109.5 . . ?
C27 C34 H34 107.8 . . ?
C27 C34 C36 110.6(7) . . ?
C27 C34 C35 113.7(7) . . ?
C36 C34 H34 107.8 . . ?
C35 C34 H34 107.8 . . ?
C35 C34 C36 109.0(6) . . ?
C34 C36 H36A 109.5 . . ?
C34 C36 H36B 109.5 . . ?
C34 C36 H36C 109.5 . . ?
H36A C36 H36B 109.5 . . ?
H36A C36 H36C 109.5 . . ?
H36B C36 H36C 109.5 . . ?
C34 C35 H35A 109.5 . . ?
C34 C35 H35B 109.5 . . ?
C34 C35 H35C 109.5 . . ?
H35A C35 H35B 109.5 . . ?
H35A C35 H35C 109.5 . . ?
H35B C35 H35C 109.5 . . ?
C23 C28 H28 107.6 . . ?
C23 C28 C29 112.4(6) . . ?
C29 C28 H28 107.6 . . ?
C30 C28 C23 111.0(7) . . ?
C30 C28 H28 107.6 . . ?
C30 C28 C29 110.4(8) . . ?
C28 C29 H29A 109.5 . . ?
C28 C29 H29B 109.5 . . ?
C28 C29 H29C 109.5 . . ?
H29A C29 H29B 109.5 . . ?
H29A C29 H29C 109.5 . . ?
H29B C29 H29C 109.5 . . ?
C28 C30 H30A 109.5 . . ?
C28 C30 H30B 109.5 . . ?
C28 C30 H30C 109.5 . . ?
H30A C30 H30B 109.5 . . ?
H30A C30 H30C 109.5 . . ?
H30B C30 H30C 109.5 . . ?
C25 C31 H31 107.6 . . ?
C25 C31 C32 111.6(5) . . ?
C33 C31 C25 112.0(5) . . ?
C33 C31 H31 107.6 . . ?
C33 C31 C32 110.1(6) . . ?
C32 C31 H31 107.6 . . ?
C31 C33 H33A 109.5 . . ?
C31 C33 H33B 109.5 . . ?
C31 C33 H33C 109.5 . . ?
H33A C33 H33B 109.5 . . ?
H33A C33 H33C 109.5 . . ?
H33B C33 H33C 109.5 . . ?
C31 C32 H32A 109.5 . . ?
C31 C32 H32B 109.5 . . ?
C31 C32 H32C 109.5 . . ?
H32A C32 H32B 109.5 . . ?
H32A C32 H32C 109.5 . . ?
H32B C32 H32C 109.5 . . ?
Eu1A Eu1A N1A 0(10) 2_557 2_557 ?
Eu1A Eu1A N1A 0(10) 2_557 . ?
Eu1A Eu1A C7A 0(10) 2_557 . ?
Eu1A Eu1A C7A 0(10) 2_557 2_557 ?
Eu1A Eu1A C8A 0(10) 2_557 . ?
Eu1A Eu1A C8A 0(10) 2_557 2_557 ?
Eu1A Eu1A C9A 0(10) 2_557 2_557 ?
Eu1A Eu1A C11A 0(10) 2_557 2_557 ?
Eu1A Eu1A C11A 0(10) 2_557 . ?
Eu1A Eu1A C12A 0(10) 2_557 . ?
Eu1A Eu1A C12A 0(10) 2_557 2_557 ?
N1A Eu1A N1A 108.2(2) 2_557 . ?
N1A Eu1A C7A 120.52(14) . 2_557 ?
N1A Eu1A C7A 61.26(14) . . ?
N1A Eu1A C7A 120.53(14) 2_557 . ?
N1A Eu1A C7A 61.26(14) 2_557 2_557 ?
N1A Eu1A C8A 72.19(14) . . ?
N1A Eu1A C8A 93.57(14) 2_557 . ?
N1A Eu1A C8A 93.57(14) . 2_557 ?
N1A Eu1A C8A 72.19(14) 2_557 2_557 ?
N1A Eu1A C9A 98.15(14) 2_557 2_557 ?
N1A Eu1A C9A 82.80(14) . 2_557 ?
N1A Eu1A C11A 106.26(14) . . ?
N1A Eu1A C11A 120.15(14) . 2_557 ?
N1A Eu1A C11A 106.26(14) 2_557 2_557 ?
N1A Eu1A C11A 120.15(14) 2_557 . ?
N1A Eu1A C12A 136.99(14) . 2_557 ?
N1A Eu1A C12A 80.48(15) 2_557 2_557 ?
N1A Eu1A C12A 136.99(14) 2_557 . ?
N1A Eu1A C12A 80.48(15) . . ?
C7A Eu1A C7A 177.3(2) . 2_557 ?
C7A Eu1A C8A 153.75(14) . 2_557 ?
C7A Eu1A C8A 153.75(14) 2_557 . ?
C7A Eu1A C8A 27.47(14) . . ?
C7A Eu1A C8A 27.47(14) 2_557 2_557 ?
C7A Eu1A C9A 47.11(13) 2_557 2_557 ?
C7A Eu1A C9A 132.84(13) . 2_557 ?
C7A Eu1A C11A 47.23(14) . . ?
C7A Eu1A C11A 130.41(15) . 2_557 ?
C7A Eu1A C11A 47.23(14) 2_557 2_557 ?
C7A Eu1A C11A 130.41(15) 2_557 . ?
C7A Eu1A C12A 27.56(15) . . ?
C7A Eu1A C12A 27.56(15) 2_557 2_557 ?
C7A Eu1A C12A 149.79(16) 2_557 . ?
C7A Eu1A C12A 149.79(16) . 2_557 ?
C8A Eu1A C8A 156.0(2) 2_557 . ?
C8A Eu1A C9A 154.66(14) . 2_557 ?
C8A Eu1A C9A 26.12(14) 2_557 2_557 ?
C8A Eu1A C11A 53.88(14) 2_557 2_557 ?
C8A Eu1A C11A 150.06(14) . 2_557 ?
C8A Eu1A C11A 53.88(14) . . ?
C8A Eu1A C11A 150.06(14) 2_557 . ?
C11A Eu1A C9A 44.84(14) 2_557 2_557 ?
C11A Eu1A C9A 133.65(15) . 2_557 ?
C11A Eu1A C11A 96.34(19) . 2_557 ?
C12A Eu1A C8A 150.68(14) 2_557 . ?
C12A Eu1A C8A 47.82(14) . . ?
C12A Eu1A C8A 47.82(14) 2_557 2_557 ?
C12A Eu1A C8A 150.68(14) . 2_557 ?
C12A Eu1A C9A 124.85(14) . 2_557 ?
C12A Eu1A C9A 54.19(14) 2_557 2_557 ?
C12A Eu1A C11A 104.56(14) 2_557 . ?
C12A Eu1A C11A 104.56(14) . 2_557 ?
C12A Eu1A C11A 26.51(14) . . ?
C12A Eu1A C11A 26.51(14) 2_557 2_557 ?
C12A Eu1A C12A 122.3(2) . 2_557 ?
Eu1A N1A Eu1A 0.0 2_557 . ?
Eu1A N1A H1A 118(5) 2_557 . ?
Eu1A N1A H1A 118(5) . . ?
C1A N1A Eu1A 132.6(3) . . ?
C1A N1A Eu1A 132.6(3) . 2_557 ?
C1A N1A H1A 109(5) . . ?
Eu1A C7A Eu1A 0.000(14) 2_557 . ?
C8A C7A Eu1A 79.8(3) . . ?
C8A C7A Eu1A 79.8(3) . 2_557 ?
C8A C7A C2A 118.2(5) . . ?
C12A C7A Eu1A 77.7(3) . . ?
C12A C7A Eu1A 77.7(3) . 2_557 ?
C12A C7A C8A 118.8(5) . . ?
C12A C7A C2A 122.9(4) . . ?
C2A C7A Eu1A 109.5(3) . 2_557 ?
C2A C7A Eu1A 109.5(3) . . ?
Eu1A C8A Eu1A 0.0 2_557 . ?
C7A C8A Eu1A 72.7(2) . . ?
C7A C8A Eu1A 72.7(2) . 2_557 ?
C7A C8A C13A 120.8(5) . . ?
C9A C8A Eu1A 81.1(3) . 2_557 ?
C9A C8A Eu1A 81.1(3) . . ?
C9A C8A C7A 119.5(5) . . ?
C9A C8A C13A 119.6(5) . . ?
C13A C8A Eu1A 119.3(3) . 2_557 ?
C13A C8A Eu1A 119.3(3) . . ?
Eu1A C9A Eu1A 0.000(13) 2_557 . ?
Eu1A C9A H9A 118.9 . . ?
Eu1A C9A H9A 118.9 2_557 . ?
C8A C9A Eu1A 72.8(2) . . ?
C8A C9A Eu1A 72.8(2) . 2_557 ?
C8A C9A H9A 118.8 . . ?
C10A C9A Eu1A 80.2(3) . . ?
C10A C9A Eu1A 80.2(3) . 2_557 ?
C10A C9A C8A 122.3(5) . . ?
C10A C9A H9A 118.8 . . ?
Eu1A C10A Eu1A 0.000(12) 2_557 . ?
C9A C10A Eu1A 74.4(3) . . ?
C9A C10A Eu1A 74.4(3) . 2_557 ?
C9A C10A C16A 121.6(5) . . ?
C11A C10A Eu1A 73.3(3) . . ?
C11A C10A Eu1A 73.3(3) . 2_557 ?
C11A C10A C9A 117.3(5) . . ?
C11A C10A C16A 120.9(5) . . ?
C16A C10A Eu1A 125.5(3) . 2_557 ?
C16A C10A Eu1A 125.5(3) . . ?
Eu1A C11A Eu1A 0.000(10) 2_557 . ?
Eu1A C11A H11A 119.0 . . ?
Eu1A C11A H11A 119.0 2_557 . ?
C10A C11A Eu1A 81.3(3) . . ?
C10A C11A Eu1A 81.3(3) . 2_557 ?
C10A C11A H11A 118.7 . . ?
C10A C11A C12A 122.6(5) . . ?
C12A C11A Eu1A 71.7(3) . 2_557 ?
C12A C11A Eu1A 71.7(3) . . ?
C12A C11A H11A 118.7 . . ?
Eu1A C12A Eu1A 0.000(12) 2_557 . ?
C7A C12A Eu1A 74.7(3) . . ?
C7A C12A Eu1A 74.7(3) . 2_557 ?
C7A C12A C19A 120.5(5) . . ?
C11A C12A Eu1A 81.8(3) . 2_557 ?
C11A C12A Eu1A 81.8(3) . . ?
C11A C12A C7A 119.4(5) . . ?
C11A C12A C19A 120.1(5) . . ?
C19A C12A Eu1A 114.8(3) . 2_557 ?
C19A C12A Eu1A 114.8(3) . . ?
C3A C2A C7A 122.2(4) . . ?
C3A C2A C1A 120.5(5) . . ?
C1A C2A C7A 116.9(4) . . ?
C2A C3A H3A 119.2 . . ?
C4A C3A C2A 121.6(5) . . ?
C4A C3A H3A 119.2 . . ?
C3A C4A H4A 120.6 . . ?
C3A C4A C5A 118.7(5) . . ?
C5A C4A H4A 120.6 . . ?
C4A C5A H5A 119.1 . . ?
C4A C5A C6A 121.9(5) . . ?
C6A C5A H5A 119.1 . . ?
C5A C6A C1A 120.0(5) . . ?
C5A C6A C22A 121.2(5) . . ?
C1A C6A C22A 118.3(5) . . ?
N1A C1A C2A 118.4(5) . . ?
N1A C1A C6A 124.5(5) . . ?
C6A C1A C2A 117.0(4) . . ?
C27A C22A C6A 119.5(5) . . ?
C27A C22A C23A 119.5(6) . . ?
C23A C22A C6A 121.0(6) . . ?
C22A C27A C34A 121.5(6) . . ?
C26A C27A C22A 120.0(6) . . ?
C26A C27A C34A 118.3(6) . . ?
C27A C26A H26A 119.2 . . ?
C25A C26A C27A 121.6(7) . . ?
C25A C26A H26A 119.2 . . ?
C26A C25A C24A 119.0(6) . . ?
C26A C25A C31A 120.7(6) . . ?
C24A C25A C31A 120.3(6) . . ?
C25A C24A H24A 119.2 . . ?
C25A C24A C23A 121.5(6) . . ?
C23A C24A H24A 119.2 . . ?
C22A C23A C28A 120.1(6) . . ?
C24A C23A C22A 118.3(6) . . ?
C24A C23A C28A 121.5(6) . . ?
C27A C34A H34A 107.7 . . ?
C35A C34A C27A 113.3(7) . . ?
C35A C34A H34A 107.7 . . ?
C35A C34A C36A 109.3(8) . . ?
C36A C34A C27A 110.9(7) . . ?
C36A C34A H34A 107.7 . . ?
C34A C35A H35D 109.5 . . ?
C34A C35A H35E 109.5 . . ?
C34A C35A H35F 109.5 . . ?
H35D C35A H35E 109.5 . . ?
H35D C35A H35F 109.5 . . ?
H35E C35A H35F 109.5 . . ?
C34A C36A H36D 109.5 . . ?
C34A C36A H36E 109.5 . . ?
C34A C36A H36F 109.5 . . ?
H36D C36A H36E 109.5 . . ?
H36D C36A H36F 109.5 . . ?
H36E C36A H36F 109.5 . . ?
C23A C28A H28A 107.7 . . ?
C23A C28A C29A 114.2(6) . . ?
C23A C28A C30A 109.9(6) . . ?
C29A C28A H28A 107.7 . . ?
C29A C28A C30A 109.5(5) . . ?
C30A C28A H28A 107.7 . . ?
C28A C29A H29D 109.5 . . ?
C28A C29A H29E 109.5 . . ?
C28A C29A H29F 109.5 . . ?
H29D C29A H29E 109.5 . . ?
H29D C29A H29F 109.5 . . ?
H29E C29A H29F 109.5 . . ?
C28A C30A H30D 109.5 . . ?
C28A C30A H30E 109.5 . . ?
C28A C30A H30F 109.5 . . ?
H30D C30A H30E 109.5 . . ?
H30D C30A H30F 109.5 . . ?
H30E C30A H30F 109.5 . . ?
C25A C31A H31A 107.2 . . ?
C25A C31A C32A 110.8(6) . . ?
C32A C31A H31A 107.2 . . ?
C33A C31A C25A 113.4(5) . . ?
C33A C31A H31A 107.2 . . ?
C33A C31A C32A 110.8(5) . . ?
C31A C32A H32D 109.5 . . ?
C31A C32A H32E 109.5 . . ?
C31A C32A H32F 109.5 . . ?
H32D C32A H32E 109.5 . . ?
H32D C32A H32F 109.5 . . ?
H32E C32A H32F 109.5 . . ?
C31A C33A H33D 109.5 . . ?
C31A C33A H33E 109.5 . . ?
C31A C33A H33F 109.5 . . ?
H33D C33A H33E 109.5 . . ?
H33D C33A H33F 109.5 . . ?
H33E C33A H33F 109.5 . . ?
C8A C13A H13A 107.8 . . ?
C8A C13A C15A 107.8(5) . . ?
C8A C13A C14A 114.6(5) . . ?
C15A C13A H13A 107.8 . . ?
C14A C13A H13A 107.8 . . ?
C14A C13A C15A 110.9(5) . . ?
C13A C15A H15D 109.5 . . ?
C13A C15A H15E 109.5 . . ?
C13A C15A H15F 109.5 . . ?
H15D C15A H15E 109.5 . . ?
H15D C15A H15F 109.5 . . ?
H15E C15A H15F 109.5 . . ?
C13A C14A H14D 109.5 . . ?
C13A C14A H14E 109.5 . . ?
C13A C14A H14F 109.5 . . ?
H14D C14A H14E 109.5 . . ?
H14D C14A H14F 109.5 . . ?
H14E C14A H14F 109.5 . . ?
C12A C19A H19A 108.6 . . ?
C12A C19A C20A 113.2(5) . . ?
C12A C19A C21A 110.0(4) . . ?
C20A C19A H19A 108.6 . . ?
C21A C19A H19A 108.6 . . ?
C21A C19A C20A 107.6(5) . . ?
C19A C20A H20D 109.5 . . ?
C19A C20A H20E 109.5 . . ?
C19A C20A H20F 109.5 . . ?
H20D C20A H20E 109.5 . . ?
H20D C20A H20F 109.5 . . ?
H20E C20A H20F 109.5 . . ?
C19A C21A H21D 109.5 . . ?
C19A C21A H21E 109.5 . . ?
C19A C21A H21F 109.5 . . ?
H21D C21A H21E 109.5 . . ?
H21D C21A H21F 109.5 . . ?
H21E C21A H21F 109.5 . . ?
C10A C16A H16A 107.9 . . ?
C10A C16A C17A 111.7(5) . . ?
C18A C16A C10A 110.8(5) . . ?
C18A C16A H16A 107.9 . . ?
C18A C16A C17A 110.6(6) . . ?
C17A C16A H16A 107.9 . . ?
C16A C18A H18D 109.5 . . ?
C16A C18A H18E 109.5 . . ?
C16A C18A H18F 109.5 . . ?
H18D C18A H18E 109.5 . . ?
H18D C18A H18F 109.5 . . ?
H18E C18A H18F 109.5 . . ?
C16A C17A H17D 109.5 . . ?
C16A C17A H17E 109.5 . . ?
C16A C17A H17F 109.5 . . ?
H17D C17A H17E 109.5 . . ?
H17D C17A H17F 109.5 . . ?
H17E C17A H17F 109.5 . . ?
C38 O1 C39 112.1(11) . . ?
C44 O1 C39 144(3) . . ?
C44 O1 C38 39(3) . . ?
O1 C39 H39A 108.6 . . ?
O1 C39 H39B 108.6 . . ?
O1 C39 C40 114.5(11) . . ?
H39A C39 H39B 107.6 . . ?
C40 C39 H39A 108.6 . . ?
C40 C39 H39B 108.6 . . ?
H37A C37 H37B 109.5 . . ?
H37A C37 H37C 109.5 . . ?
H37B C37 H37C 109.5 . . ?
C38 C37 H37A 109.5 . . ?
C38 C37 H37B 109.5 . . ?
C38 C37 H37C 109.5 . . ?
O2 C37 H37A 68.3 . . ?
O2 C37 H37B 72.5 . . ?
O2 C37 H37C 70.8 . . ?
O2 C37 C38 178(3) . . ?
C43 C37 H37A 79.6 . . ?
C43 C37 H37B 136.7 . . ?
C43 C37 H37C 33.8 . . ?
C43 C37 C38 107(3) . . ?
C43 C37 O2 72(3) . . ?
C43 C37 C44 90(4) . . ?
C44 C37 H37A 140.0 . . ?
C44 C37 H37B 104.5 . . ?
C44 C37 H37C 77.3 . . ?
C44 C37 C38 37(4) . . ?
C44 C37 O2 144(5) . . ?
O1 C38 C37 108.2(10) . . ?
O1 C38 H38A 110.1 . . ?
O1 C38 H38B 110.1 . . ?
O1 C38 C43 109(3) . . ?
C37 C38 H38A 110.1 . . ?
C37 C38 H38B 110.1 . . ?
C37 C38 C43 27.3(16) . . ?
H38A C38 H38B 108.4 . . ?
C43 C38 H38A 130.9 . . ?
C43 C38 H38B 85.1 . . ?
C44 C38 O1 65(4) . . ?
C44 C38 C37 49(3) . . ?
C44 C38 H38A 146.2 . . ?
C44 C38 H38B 104.3 . . ?
C44 C38 C43 44(4) . . ?
C39 C40 H40A 109.5 . . ?
C39 C40 H40B 109.5 . . ?
C39 C40 H40C 109.5 . . ?
H40A C40 H40B 109.5 . . ?
H40A C40 H40C 109.5 . . ?
H40B C40 H40C 109.5 . . ?
H41A C41 H41B 109.5 . . ?
H41A C41 H41C 109.5 . . ?
H41B C41 H41C 109.5 . . ?
C42 C41 H41A 109.5 . . ?
C42 C41 H41B 109.5 . . ?
C42 C41 H41C 109.5 . . ?
C37 O2 C43 40(3) . . ?
C37 O2 C42 154(4) . . ?
C42 O2 C43 113(3) . . ?
C37 C43 C38 46(3) . . ?
C37 C43 O2 67(3) . . ?
C37 C43 H43A 148.4 . . ?
C37 C43 H43B 102.2 . . ?
C37 C43 C44 50(3) . . ?
C38 C43 H43A 126.9 . . ?
C38 C43 H43B 85.6 . . ?
O2 C43 C38 113(3) . . ?
O2 C43 H43A 109.5 . . ?
O2 C43 H43B 109.5 . . ?
O2 C43 C44 111(2) . . ?
H43A C43 H43B 108.1 . . ?
C44 C43 C38 25(4) . . ?
C44 C43 H43A 109.5 . . ?
C44 C43 H43B 109.5 . . ?
C41 C42 H42A 109.4 . . ?
C41 C42 H42B 109.5 . . ?
O2 C42 C41 111(2) . . ?
O2 C42 H42A 109.5 . . ?
O2 C42 H42B 109.4 . . ?
H42A C42 H42B 108.0 . . ?
O1 C44 C43 170(7) . . ?
O1 C44 H44A 65.1 . . ?
O1 C44 H44B 66.9 . . ?
O1 C44 H44C 80.1 . . ?
C37 C44 O1 149(6) . . ?
C37 C44 C43 40(3) . . ?
C37 C44 H44A 140.8 . . ?
C37 C44 H44B 105.5 . . ?
C37 C44 H44C 74.0 . . ?
C38 C44 O1 76(4) . . ?
C38 C44 C37 94(6) . . ?
C38 C44 C43 111(7) . . ?
C38 C44 H44A 73.1 . . ?
C38 C44 H44B 135.8 . . ?
C38 C44 H44C 38.7 . . ?
C43 C44 H44A 109.5 . . ?
C43 C44 H44B 109.5 . . ?
C43 C44 H44C 109.5 . . ?
H44A C44 H44B 109.5 . . ?
H44A C44 H44C 109.5 . . ?
H44B C44 H44C 109.5 . . ?
H45A C45 H45B 109.5 . . ?
H45A C45 H45C 109.5 . . ?
H45B C45 H45C 109.5 . . ?
C46 C45 H45A 109.5 . . ?
C46 C45 H45B 109.5 . . ?
C46 C45 H45C 109.5 . . ?
C45 C46 H46A 112.5 . . ?
C45 C46 H46B 112.5 . . ?
C45 C46 O3 96(2) . . ?
H46A C46 H46B 110.0 . . ?
O3 C46 H46A 112.5 . . ?
O3 C46 H46B 112.5 . . ?
C47 O3 C46 106(2) . . ?
O3 C47 H47A 110.1 . . ?
O3 C47 H47B 110.1 . . ?
O3 C47 C48 108.1(18) . . ?
H47A C47 H47B 108.4 . . ?
C48 C47 H47A 110.1 . . ?
C48 C47 H47B 110.1 . . ?
C47 C48 H48A 109.5 . . ?
C47 C48 H48B 109.5 . . ?
C47 C48 H48C 109.5 . . ?
H48A C48 H48B 109.5 . . ?
H48A C48 H48C 109.5 . . ?
H48B C48 H48C 109.5 . . ?

loop_
_geom_bond_atom_site_label_1
_geom_bond_atom_site_label_2
_geom_bond_distance
_geom_bond_site_symmetry_2
_geom_bond_publ_flag
Eu1 N1 2.411(4) . ?
Eu1 N1 2.411(4) 2_556 ?
Eu1 C7 2.972(4) 2_556 ?
Eu1 C7 2.972(4) . ?
Eu1 C8 3.065(5) 2_556 ?
Eu1 C8 3.065(5) . ?
Eu1 C9 3.176(5) 2_556 ?
Eu1 C9 3.176(5) . ?
Eu1 C11 3.117(5) 2_556 ?
Eu1 C11 3.117(5) . ?
Eu1 C12 2.993(5) . ?
Eu1 C12 2.993(5) 2_556 ?
N1 H1 0.85(3) . ?
N1 C1 1.367(6) . ?
C22 C27 1.412(9) . ?
C22 C23 1.402(10) . ?
C22 C6 1.510(8) . ?
C27 C26 1.410(10) . ?
C27 C34 1.506(12) . ?
C26 H26 0.9500 . ?
C26 C25 1.388(10) . ?
C25 C24 1.376(10) . ?
C25 C31 1.525(9) . ?
C24 H24 0.9500 . ?
C24 C23 1.397(10) . ?
C23 C28 1.520(10) . ?
C6 C5 1.391(7) . ?
C6 C1 1.435(8) . ?
C5 H5 0.9500 . ?
C5 C4 1.388(9) . ?
C4 H4 0.9500 . ?
C4 C3 1.391(9) . ?
C3 H3 0.9500 . ?
C3 C2 1.387(7) . ?
C2 C1 1.425(7) . ?
C2 C7 1.497(7) . ?
C7 C8 1.411(7) . ?
C7 C12 1.421(8) . ?
C8 C9 1.399(7) . ?
C8 C13 1.518(8) . ?
C9 H9 0.9500 . ?
C9 C10 1.405(8) . ?
C10 C11 1.387(8) . ?
C10 C16 1.518(7) . ?
C11 H11 0.9500 . ?
C11 C12 1.402(8) . ?
C12 C19 1.511(8) . ?
C13 H13 1.0000 . ?
C13 C14 1.511(8) . ?
C13 C15 1.525(9) . ?
C14 H14A 0.9800 . ?
C14 H14B 0.9800 . ?
C14 H14C 0.9800 . ?
C15 H15A 0.9800 . ?
C15 H15B 0.9800 . ?
C15 H15C 0.9800 . ?
C19 H19 1.0000 . ?
C19 C20 1.520(11) . ?
C19 C21 1.498(8) . ?
C20 H20A 0.9800 . ?
C20 H20B 0.9800 . ?
C20 H20C 0.9800 . ?
C21 H21A 0.9800 . ?
C21 H21B 0.9800 . ?
C21 H21C 0.9800 . ?
C16 H16 1.0000 . ?
C16 C17 1.522(8) . ?
C16 C18 1.508(8) . ?
C17 H17A 0.9800 . ?
C17 H17B 0.9800 . ?
C17 H17C 0.9800 . ?
C18 H18A 0.9800 . ?
C18 H18B 0.9800 . ?
C18 H18C 0.9800 . ?
C34 H34 1.0000 . ?
C34 C36 1.553(10) . ?
C34 C35 1.533(11) . ?
C36 H36A 0.9800 . ?
C36 H36B 0.9800 . ?
C36 H36C 0.9800 . ?
C35 H35A 0.9800 . ?
C35 H35B 0.9800 . ?
C35 H35C 0.9800 . ?
C28 H28 1.0000 . ?
C28 C29 1.534(11) . ?
C28 C30 1.517(13) . ?
C29 H29A 0.9800 . ?
C29 H29B 0.9800 . ?
C29 H29C 0.9800 . ?
C30 H30A 0.9800 . ?
C30 H30B 0.9800 . ?
C30 H30C 0.9800 . ?
C31 H31 1.0000 . ?
C31 C33 1.499(9) . ?
C31 C32 1.530(9) . ?
C33 H33A 0.9800 . ?
C33 H33B 0.9800 . ?
C33 H33C 0.9800 . ?
C32 H32A 0.9800 . ?
C32 H32B 0.9800 . ?
C32 H32C 0.9800 . ?
Eu1A Eu1A 0.000000(2) 2_557 ?
Eu1A N1A 2.414(5) . ?
Eu1A N1A 2.414(5) 2_557 ?
Eu1A C7A 2.947(4) 2_557 ?
Eu1A C7A 2.947(4) . ?
Eu1A C8A 3.038(4) 2_557 ?
Eu1A C8A 3.038(4) . ?
Eu1A C9A 3.142(4) 2_557 ?
Eu1A C11A 3.113(5) . ?
Eu1A C11A 3.113(5) 2_557 ?
Eu1A C12A 2.985(5) . ?
Eu1A C12A 2.985(5) 2_557 ?
N1A H1A 0.83(3) . ?
N1A C1A 1.370(7) . ?
C7A C8A 1.424(7) . ?
C7A C12A 1.413(8) . ?
C7A C2A 1.494(7) . ?
C8A C9A 1.400(8) . ?
C8A C13A 1.512(7) . ?
C9A H9A 0.9500 . ?
C9A C10A 1.398(8) . ?
C10A C11A 1.395(7) . ?
C10A C16A 1.515(8) . ?
C11A H11A 0.9500 . ?
C11A C12A 1.404(7) . ?
C12A C19A 1.516(7) . ?
C2A C3A 1.386(7) . ?
C2A C1A 1.433(7) . ?
C3A H3A 0.9500 . ?
C3A C4A 1.383(8) . ?
C4A H4A 0.9500 . ?
C4A C5A 1.387(8) . ?
C5A H5A 0.9500 . ?
C5A C6A 1.391(8) . ?
C6A C1A 1.426(8) . ?
C6A C22A 1.500(7) . ?
C22A C27A 1.407(9) . ?
C22A C23A 1.419(8) . ?
C27A C26A 1.387(10) . ?
C27A C34A 1.537(10) . ?
C26A H26A 0.9500 . ?
C26A C25A 1.376(10) . ?
C25A C24A 1.395(9) . ?
C25A C31A 1.532(9) . ?
C24A H24A 0.9500 . ?
C24A C23A 1.407(9) . ?
C23A C28A 1.512(10) . ?
C34A H34A 1.0000 . ?
C34A C35A 1.517(12) . ?
C34A C36A 1.532(15) . ?
C35A H35D 0.9800 . ?
C35A H35E 0.9800 . ?
C35A H35F 0.9800 . ?
C36A H36D 0.9800 . ?
C36A H36E 0.9800 . ?
C36A H36F 0.9800 . ?
C28A H28A 1.0000 . ?
C28A C29A 1.524(9) . ?
C28A C30A 1.550(9) . ?
C29A H29D 0.9800 . ?
C29A H29E 0.9800 . ?
C29A H29F 0.9800 . ?
C30A H30D 0.9800 . ?
C30A H30E 0.9800 . ?
C30A H30F 0.9800 . ?
C31A H31A 1.0000 . ?
C31A C32A 1.539(10) . ?
C31A C33A 1.490(8) . ?
C32A H32D 0.9800 . ?
C32A H32E 0.9800 . ?
C32A H32F 0.9800 . ?
C33A H33D 0.9800 . ?
C33A H33E 0.9800 . ?
C33A H33F 0.9800 . ?
C13A H13A 1.0000 . ?
C13A C15A 1.545(8) . ?
C13A C14A 1.517(8) . ?
C15A H15D 0.9800 . ?
C15A H15E 0.9800 . ?
C15A H15F 0.9800 . ?
C14A H14D 0.9800 . ?
C14A H14E 0.9800 . ?
C14A H14F 0.9800 . ?
C19A H19A 1.0000 . ?
C19A C20A 1.547(8) . ?
C19A C21A 1.529(8) . ?
C20A H20D 0.9800 . ?
C20A H20E 0.9800 . ?
C20A H20F 0.9800 . ?
C21A H21D 0.9800 . ?
C21A H21E 0.9800 . ?
C21A H21F 0.9800 . ?
C16A H16A 1.0000 . ?
C16A C18A 1.514(8) . ?
C16A C17A 1.539(9) . ?
C18A H18D 0.9800 . ?
C18A H18E 0.9800 . ?
C18A H18F 0.9800 . ?
C17A H17D 0.9800 . ?
C17A H17E 0.9800 . ?
C17A H17F 0.9800 . ?
O1 C39 1.412(14) . ?
O1 C38 1.397(13) . ?
O1 C44 1.30(5) . ?
C39 H39A 0.9900 . ?
C39 H39B 0.9900 . ?
C39 C40 1.467(16) . ?
C37 H37A 0.9800 . ?
C37 H37B 0.9800 . ?
C37 H37C 0.9800 . ?
C37 C38 1.504(18) . ?
C37 O2 1.36(4) . ?
C37 C43 0.95(6) . ?
C37 C44 1.14(5) . ?
C38 H38A 0.9900 . ?
C38 H38B 0.9900 . ?
C38 C43 2.00(6) . ?
C38 C44 0.91(7) . ?
C40 H40A 0.9800 . ?
C40 H40B 0.9800 . ?
C40 H40C 0.9800 . ?
C41 H41A 0.9800 . ?
C41 H41B 0.9800 . ?
C41 H41C 0.9800 . ?
C41 C42 1.49(3) . ?
O2 C43 1.40(2) . ?
O2 C42 1.40(2) . ?
C43 H43A 0.9900 . ?
C43 H43B 0.9900 . ?
C43 C44 1.48(2) . ?
C42 H42A 0.9900 . ?
C42 H42B 0.9900 . ?
C44 H44A 0.9800 . ?
C44 H44B 0.9800 . ?
C44 H44C 0.9800 . ?
C45 H45A 0.9800 . ?
C45 H45B 0.9800 . ?
C45 H45C 0.9800 . ?
C45 C46 1.42(2) . ?
C46 H46A 0.9900 . ?
C46 H46B 0.9900 . ?
C46 O3 1.437(19) . ?
O3 C47 1.370(19) . ?
C47 H47A 0.9900 . ?
C47 H47B 0.9900 . ?
C47 C48 1.50(2) . ?
C48 H48A 0.9800 . ?
C48 H48B 0.9800 . ?
C48 H48C 0.9800 . ?

loop_
_geom_torsion_atom_site_label_1
_geom_torsion_atom_site_label_2
_geom_torsion_atom_site_label_3
_geom_torsion_atom_site_label_4
_geom_torsion
_geom_torsion_site_symmetry_1
_geom_torsion_site_symmetry_2
_geom_torsion_site_symmetry_3
_geom_torsion_site_symmetry_4
_geom_torsion_publ_flag
Eu1 N1 C1 C6 -176.2(4) . . . . ?
Eu1 N1 C1 C2 0.7(8) . . . . ?
Eu1 C7 C8 C9 69.3(4) . . . . ?
Eu1 C7 C8 C13 -113.2(4) . . . . ?
Eu1 C7 C12 C11 -71.7(4) . . . . ?
Eu1 C7 C12 C19 109.7(4) . . . . ?
Eu1 C8 C9 C10 66.0(4) . . . . ?
Eu1 C8 C13 C14 54.3(6) . . . . ?
Eu1 C8 C13 C15 179.1(5) . . . . ?
Eu1 C9 C10 C11 60.2(4) . . . . ?
Eu1 C9 C10 C16 -124.3(4) . . . . ?
Eu1 C10 C11 C12 62.7(4) . . . . ?
Eu1 C10 C16 C17 -53.5(7) . . . . ?
Eu1 C10 C16 C18 -178.6(4) . . . . ?
Eu1 C11 C12 C7 68.2(4) . . . . ?
Eu1 C11 C12 C19 -113.2(4) . . . . ?
Eu1 C12 C19 C20 -53.0(8) . . . . ?
Eu1 C12 C19 C21 -175.6(6) . . . . ?
C22 C27 C26 C25 0.1(9) . . . . ?
C22 C27 C34 C36 -80.8(7) . . . . ?
C22 C27 C34 C35 156.2(6) . . . . ?
C22 C23 C28 C29 -120.2(8) . . . . ?
C22 C23 C28 C30 115.6(7) . . . . ?
C22 C6 C5 C4 172.9(6) . . . . ?
C22 C6 C1 N1 8.0(9) . . . . ?
C22 C6 C1 C2 -169.0(5) . . . . ?
C27 C22 C23 C24 2.5(9) . . . . ?
C27 C22 C23 C28 -176.4(6) . . . . ?
C27 C22 C6 C5 101.2(7) . . . . ?
C27 C22 C6 C1 -85.1(7) . . . . ?
C27 C26 C25 C24 2.5(9) . . . . ?
C27 C26 C25 C31 -178.8(5) . . . . ?
C26 C27 C34 C36 97.2(7) . . . . ?
C26 C27 C34 C35 -25.8(9) . . . . ?
C26 C25 C24 C23 -2.7(10) . . . . ?
C26 C25 C31 C33 -61.9(8) . . . . ?
C26 C25 C31 C32 62.1(8) . . . . ?
C25 C24 C23 C22 0.2(10) . . . . ?
C25 C24 C23 C28 179.2(6) . . . . ?
C24 C25 C31 C33 116.7(7) . . . . ?
C24 C25 C31 C32 -119.3(7) . . . . ?
C24 C23 C28 C29 60.8(10) . . . . ?
C24 C23 C28 C30 -63.4(8) . . . . ?
C23 C22 C27 C26 -2.6(8) . . . . ?
C23 C22 C27 C34 175.4(6) . . . . ?
C23 C22 C6 C5 -82.8(7) . . . . ?
C23 C22 C6 C1 91.0(7) . . . . ?
C6 C22 C27 C26 173.5(5) . . . . ?
C6 C22 C27 C34 -8.4(8) . . . . ?
C6 C22 C23 C24 -173.6(6) . . . . ?
C6 C22 C23 C28 7.4(9) . . . . ?
C6 C5 C4 C3 -2.9(11) . . . . ?
C5 C6 C1 N1 -178.1(6) . . . . ?
C5 C6 C1 C2 4.9(9) . . . . ?
C5 C4 C3 C2 2.3(10) . . . . ?
C4 C3 C2 C1 1.9(9) . . . . ?
C4 C3 C2 C7 -171.8(6) . . . . ?
C3 C2 C1 N1 177.4(6) . . . . ?
C3 C2 C1 C6 -5.5(9) . . . . ?
C3 C2 C7 Eu1 -175.7(5) . . . . ?
C3 C2 C7 C8 94.9(6) . . . . ?
C3 C2 C7 C12 -89.2(7) . . . . ?
C2 C7 C8 Eu1 106.8(4) . . . . ?
C2 C7 C8 C9 176.1(4) . . . . ?
C2 C7 C8 C13 -6.3(7) . . . . ?
C2 C7 C12 Eu1 -104.9(4) . . . . ?
C2 C7 C12 C11 -176.6(4) . . . . ?
C2 C7 C12 C19 4.8(7) . . . . ?
C1 C6 C5 C4 -0.8(10) . . . . ?
C1 C2 C7 Eu1 10.3(6) . . . . ?
C1 C2 C7 C8 -79.1(6) . . . . ?
C1 C2 C7 C12 96.8(6) . . . . ?
C7 C2 C1 N1 -8.6(8) . . . . ?
C7 C2 C1 C6 168.5(5) . . . . ?
C7 C8 C9 Eu1 -64.6(4) . . . . ?
C7 C8 C9 C10 1.4(7) . . . . ?
C7 C8 C13 C14 140.2(6) . . . . ?
C7 C8 C13 C15 -95.0(7) . . . . ?
C7 C12 C19 C20 -139.8(8) . . . . ?
C7 C12 C19 C21 97.6(8) . . . . ?
C8 C7 C12 Eu1 71.0(4) . . . . ?
C8 C7 C12 C11 -0.7(7) . . . . ?
C8 C7 C12 C19 -179.3(4) . . . . ?
C8 C9 C10 Eu1 -62.2(4) . . . . ?
C8 C9 C10 C11 -2.0(7) . . . . ?
C8 C9 C10 C16 173.6(4) . . . . ?
C9 C8 C13 C14 -42.3(7) . . . . ?
C9 C8 C13 C15 82.6(7) . . . . ?
C9 C10 C11 Eu1 -61.4(4) . . . . ?
C9 C10 C11 C12 1.3(7) . . . . ?
C9 C10 C16 C17 40.9(7) . . . . ?
C9 C10 C16 C18 -84.2(6) . . . . ?
C10 C11 C12 Eu1 -68.1(4) . . . . ?
C10 C11 C12 C7 0.0(7) . . . . ?
C10 C11 C12 C19 178.6(4) . . . . ?
C11 C10 C16 C17 -143.7(6) . . . . ?
C11 C10 C16 C18 91.2(6) . . . . ?
C11 C12 C19 C20 41.7(9) . . . . ?
C11 C12 C19 C21 -81.0(8) . . . . ?
C12 C7 C8 Eu1 -69.2(4) . . . . ?
C12 C7 C8 C9 0.0(7) . . . . ?
C12 C7 C8 C13 177.6(4) . . . . ?
C13 C8 C9 Eu1 117.8(4) . . . . ?
C13 C8 C9 C10 -176.3(4) . . . . ?
C16 C10 C11 Eu1 123.0(4) . . . . ?
C16 C10 C11 C12 -174.3(4) . . . . ?
C34 C27 C26 C25 -177.9(6) . . . . ?
C31 C25 C24 C23 178.7(6) . . . . ?
Eu1A N1A C1A C2A -1.4(7) 2_557 . . . ?
Eu1A N1A C1A C2A -1.4(7) . . . . ?
Eu1A N1A C1A C6A -177.9(4) 2_557 . . . ?
Eu1A N1A C1A C6A -177.9(4) . . . . ?
Eu1A C7A C8A Eu1A 0.000(0) 2_557 . . . ?
Eu1A C7A C8A Eu1A 0.000(0) . . . 2_557 ?
Eu1A C7A C8A C9A 68.7(4) . . . . ?
Eu1A C7A C8A C9A 68.7(4) 2_557 . . . ?
Eu1A C7A C8A C13A -114.3(4) . . . . ?
Eu1A C7A C8A C13A -114.3(4) 2_557 . . . ?
Eu1A C7A C12A Eu1A 0.000(2) 2_557 . . . ?
Eu1A C7A C12A Eu1A 0.000(2) . . . 2_557 ?
Eu1A C7A C12A C11A -71.2(4) 2_557 . . . ?
Eu1A C7A C12A C11A -71.2(4) . . . . ?
Eu1A C7A C12A C19A 110.1(4) 2_557 . . . ?
Eu1A C7A C12A C19A 110.1(4) . . . . ?
Eu1A C7A C2A C3A -175.3(4) . . . . ?
Eu1A C7A C2A C3A -175.3(4) 2_557 . . . ?
Eu1A C7A C2A C1A 12.8(5) 2_557 . . . ?
Eu1A C7A C2A C1A 12.8(5) . . . . ?
Eu1A C8A C9A Eu1A 0.000(2) . . . 2_557 ?
Eu1A C8A C9A Eu1A 0.000(2) 2_557 . . . ?
Eu1A C8A C9A C10A 66.0(4) 2_557 . . . ?
Eu1A C8A C9A C10A 66.0(4) . . . . ?
Eu1A C8A C13A C15A 177.6(4) 2_557 . . . ?
Eu1A C8A C13A C15A 177.6(4) . . . . ?
Eu1A C8A C13A C14A 53.6(6) . . . . ?
Eu1A C8A C13A C14A 53.6(6) 2_557 . . . ?
Eu1A C9A C10A Eu1A 0.000(2) . . . 2_557 ?
Eu1A C9A C10A Eu1A 0.000(2) 2_557 . . . ?
Eu1A C9A C10A C11A 61.3(4) 2_557 . . . ?
Eu1A C9A C10A C11A 61.3(4) . . . . ?
Eu1A C9A C10A C16A -122.4(4) 2_557 . . . ?
Eu1A C9A C10A C16A -122.4(4) . . . . ?
Eu1A C10A C11A Eu1A 0.000(0) . . . 2_557 ?
Eu1A C10A C11A Eu1A 0.000(0) 2_557 . . . ?
Eu1A C10A C11A C12A 61.6(4) . . . . ?
Eu1A C10A C11A C12A 61.6(4) 2_557 . . . ?
Eu1A C10A C16A C18A -159.8(5) . . . . ?
Eu1A C10A C16A C18A -159.8(5) 2_557 . . . ?
Eu1A C10A C16A C17A -36.0(7) 2_557 . . . ?
Eu1A C10A C16A C17A -36.0(7) . . . . ?
Eu1A C11A C12A Eu1A 0.000(2) . . . 2_557 ?
Eu1A C11A C12A Eu1A 0.000(2) 2_557 . . . ?
Eu1A C11A C12A C7A 67.3(4) . . . . ?
Eu1A C11A C12A C7A 67.3(4) 2_557 . . . ?
Eu1A C11A C12A C19A -114.0(4) 2_557 . . . ?
Eu1A C11A C12A C19A -114.0(4) . . . . ?
Eu1A C12A C19A C20A -61.2(5) 2_557 . . . ?
Eu1A C12A C19A C20A -61.2(5) . . . . ?
Eu1A C12A C19A C21A 178.4(4) . . . . ?
Eu1A C12A C19A C21A 178.4(4) 2_557 . . . ?
C7A C8A C9A Eu1A -64.2(4) . . . . ?
C7A C8A C9A Eu1A -64.2(4) . . . 2_557 ?
C7A C8A C9A C10A 1.8(7) . . . . ?
C7A C8A C13A C15A -95.9(6) . . . . ?
C7A C8A C13A C14A 140.1(5) . . . . ?
C7A C12A C19A C20A -147.5(5) . . . . ?
C7A C12A C19A C21A 92.1(6) . . . . ?
C7A C2A C3A C4A -171.1(5) . . . . ?
C7A C2A C1A N1A -9.4(7) . . . . ?
C7A C2A C1A C6A 167.3(5) . . . . ?
C8A C7A C12A Eu1A 71.0(4) . . . 2_557 ?
C8A C7A C12A Eu1A 71.0(4) . . . . ?
C8A C7A C12A C11A -0.2(6) . . . . ?
C8A C7A C12A C19A -178.9(4) . . . . ?
C8A C7A C2A C3A 96.1(6) . . . . ?
C8A C7A C2A C1A -75.9(6) . . . . ?
C8A C9A C10A Eu1A -62.3(4) . . . . ?
C8A C9A C10A Eu1A -62.3(4) . . . 2_557 ?
C8A C9A C10A C11A -1.1(7) . . . . ?
C8A C9A C10A C16A 175.3(4) . . . . ?
C9A C8A C13A C15A 81.0(6) . . . . ?
C9A C8A C13A C14A -42.9(7) . . . . ?
C9A C10A C11A Eu1A -61.9(4) . . . . ?
C9A C10A C11A Eu1A -61.9(4) . . . 2_557 ?
C9A C10A C11A C12A -0.3(7) . . . . ?
C9A C10A C16A C18A -66.8(8) . . . . ?
C9A C10A C16A C17A 57.0(7) . . . . ?
C10A C11A C12A Eu1A -66.4(4) . . . . ?
C10A C11A C12A Eu1A -66.4(4) . . . 2_557 ?
C10A C11A C12A C7A 0.9(7) . . . . ?
C10A C11A C12A C19A 179.6(4) . . . . ?
C11A C10A C16A C18A 109.4(7) . . . . ?
C11A C10A C16A C17A -126.8(6) . . . . ?
C11A C12A C19A C20A 33.8(7) . . . . ?
C11A C12A C19A C21A -86.6(6) . . . . ?
C12A C7A C8A Eu1A -69.8(4) . . . 2_557 ?
C12A C7A C8A Eu1A -69.8(4) . . . . ?
C12A C7A C8A C9A -1.1(6) . . . . ?
C12A C7A C8A C13A 175.9(4) . . . . ?
C12A C7A C2A C3A -87.6(6) . . . . ?
C12A C7A C2A C1A 100.5(6) . . . . ?
C2A C7A C8A Eu1A 106.7(4) . . . 2_557 ?
C2A C7A C8A Eu1A 106.7(4) . . . . ?
C2A C7A C8A C9A 175.4(4) . . . . ?
C2A C7A C8A C13A -7.6(6) . . . . ?
C2A C7A C12A Eu1A -105.4(4) . . . 2_557 ?
C2A C7A C12A Eu1A -105.4(4) . . . . ?
C2A C7A C12A C11A -176.6(4) . . . . ?
C2A C7A C12A C19A 4.7(7) . . . . ?
C2A C3A C4A C5A 3.2(8) . . . . ?
C3A C2A C1A N1A 178.4(5) . . . . ?
C3A C2A C1A C6A -4.8(7) . . . . ?
C3A C4A C5A C6A -2.7(8) . . . . ?
C4A C5A C6A C1A -1.6(8) . . . . ?
C4A C5A C6A C22A 170.6(5) . . . . ?
C5A C6A C1A N1A -178.2(5) . . . . ?
C5A C6A C1A C2A 5.3(7) . . . . ?
C5A C6A C22A C27A -83.1(7) . . . . ?
C5A C6A C22A C23A 100.1(7) . . . . ?
C6A C22A C27A C26A -176.5(6) . . . . ?
C6A C22A C27A C34A 7.7(10) . . . . ?
C6A C22A C23A C24A 175.0(5) . . . . ?
C6A C22A C23A C28A -7.7(9) . . . . ?
C1A C2A C3A C4A 0.6(8) . . . . ?
C1A C6A C22A C27A 89.2(7) . . . . ?
C1A C6A C22A C23A -87.6(6) . . . . ?
C22A C6A C1A N1A 9.4(8) . . . . ?
C22A C6A C1A C2A -167.1(5) . . . . ?
C22A C27A C26A C25A 1.9(11) . . . . ?
C22A C27A C34A C35A -140.9(8) . . . . ?
C22A C27A C34A C36A 95.7(9) . . . . ?
C22A C23A C28A C29A 155.7(6) . . . . ?
C22A C23A C28A C30A -80.9(7) . . . . ?
C27A C22A C23A C24A -1.9(9) . . . . ?
C27A C22A C23A C28A 175.4(6) . . . . ?
C27A C26A C25A C24A -2.6(11) . . . . ?
C27A C26A C25A C31A 176.8(7) . . . . ?
C26A C27A C34A C35A 43.4(11) . . . . ?
C26A C27A C34A C36A -80.0(9) . . . . ?
C26A C25A C24A C23A 1.0(9) . . . . ?
C26A C25A C31A C32A -107.2(8) . . . . ?
C26A C25A C31A C33A 127.5(7) . . . . ?
C25A C24A C23A C22A 1.2(9) . . . . ?
C25A C24A C23A C28A -176.0(6) . . . . ?
C24A C25A C31A C32A 72.1(8) . . . . ?
C24A C25A C31A C33A -53.2(8) . . . . ?
C24A C23A C28A C29A -27.1(9) . . . . ?
C24A C23A C28A C30A 96.3(7) . . . . ?
C23A C22A C27A C26A 0.4(10) . . . . ?
C23A C22A C27A C34A -175.3(6) . . . . ?
C34A C27A C26A C25A 177.7(7) . . . . ?
C31A C25A C24A C23A -178.4(6) . . . . ?
C13A C8A C9A Eu1A 118.8(4) . . . . ?
C13A C8A C9A Eu1A 118.8(4) . . . 2_557 ?
C13A C8A C9A C10A -175.2(4) . . . . ?
C16A C10A C11A Eu1A 121.7(4) . . . 2_557 ?
C16A C10A C11A Eu1A 121.7(4) . . . . ?
C16A C10A C11A C12A -176.7(4) . . . . ?
O1 C38 C44 C37 -150(6) . . . . ?
O1 C38 C44 C43 173(6) . . . . ?
C39 O1 C38 C37 -176.4(10) . . . . ?
C39 O1 C38 C43 -147.7(18) . . . . ?
C39 O1 C38 C44 -153(5) . . . . ?
C39 O1 C44 C37 120(12) . . . . ?
C39 O1 C44 C38 46(7) . . . . ?
C37 C38 C44 O1 150(6) . . . . ?
C37 C38 C44 C43 -37(3) . . . . ?
C37 O2 C43 C38 2(3) . . . . ?
C37 O2 C43 C44 -25(5) . . . . ?
C37 O2 C42 C41 -158(15) . . . . ?
C37 C43 C44 C38 70(6) . . . . ?
C38 O1 C39 C40 -72.0(16) . . . . ?
C38 O1 C44 C37 74(13) . . . . ?
C38 C37 C43 O2 178(4) . . . . ?
C38 C37 C43 C44 -34(4) . . . . ?
C38 C37 C44 O1 -69(12) . . . . ?
C38 C37 C44 C43 118(7) . . . . ?
C38 C43 C44 C37 -70(6) . . . . ?
O2 C37 C43 C38 -178(3) . . . . ?
O2 C37 C43 C44 148(5) . . . . ?
O2 C37 C44 O1 114(13) . . . . ?
O2 C37 C44 C38 -177(5) . . . . ?
O2 C37 C44 C43 -59(8) . . . . ?
O2 C43 C44 C37 31(5) . . . . ?
O2 C43 C44 C38 101(7) . . . . ?
C43 C37 C38 O1 95(6) . . . . ?
C43 C37 C38 C44 67(8) . . . . ?
C43 C37 O2 C42 -8(20) . . . . ?
C43 C37 C44 O1 173(14) . . . . ?
C43 C37 C44 C38 -118(7) . . . . ?
C43 C38 C44 O1 -173(6) . . . . ?
C43 C38 C44 C37 37(3) . . . . ?
C43 O2 C42 C41 -163(10) . . . . ?
C42 O2 C43 C37 176(10) . . . . ?
C42 O2 C43 C38 178(8) . . . . ?
C42 O2 C43 C44 151(10) . . . . ?
C44 O1 C39 C40 -102(6) . . . . ?
C44 O1 C38 C37 -23(5) . . . . ?
C44 O1 C38 C43 5(4) . . . . ?
C44 C37 C38 O1 29(6) . . . . ?
C44 C37 C38 C43 -67(8) . . . . ?
C44 C37 O2 C43 64(9) . . . . ?
C44 C37 O2 C42 56(22) . . . . ?
C44 C37 C43 C38 34(4) . . . . ?
C44 C37 C43 O2 -148(5) . . . . ?
C45 C46 O3 C47 -177(2) . . . . ?
C46 O3 C47 C48 -173(2) . . . . ?
